data_7042933
loop_
_publ_author_name
'Chorazy, Szymon'
'Jan Stanek, Jan'
'Kobylarczyk, Jedrzej'
'Ohkoshi, Shin-ichi'
'Sieklucka, Barbara'
'Podgajny, Robert'

_publ_section_title
;
 Modulation of FeII spin crossover effect in the pentadecanuclear
 {Fe9[M(CN)8]6} (M = Re, W) clusters by facial coordination of tridentate
 polyamine ligand
;
_journal_name_full 'Dalton Trans.'
_journal_paper_doi 10.1039/C7DT01416C
_journal_year 2017
_chemical_formula_moiety 'C134 H168 Fe9 N72 O14 Re6'
_chemical_formula_sum 'C134 H168 Fe9 N72 O14 Re6'
_chemical_formula_weight 4631.24
_chemical_properties_physical ', Air-sensitive,Moisture-sensitive'
_space_group_IT_number 2
_symmetry_cell_setting triclinic
_symmetry_Int_Tables_number 2
_symmetry_space_group_name_Hall '-P 1'
_symmetry_space_group_name_H-M 'P -1'
_atom_sites_solution_hydrogens geom
_audit_conform_dict_location ftp://ftp.iucr.org/pub/cif_core.dic
_audit_conform_dict_name cif_core.dic
_audit_conform_dict_version 2.4.3
_audit_creation_date 2017-05-04T18:50:51-00:00
_audit_creation_method 'WinGX routine CIF_UPDATE'
_audit_update_record
;
2017-05-05 deposited with the CCDC.
2017-05-09 downloaded from the CCDC.
;
_cell_angle_alpha 86.341(6)
_cell_angle_beta 83.480(6)
_cell_angle_gamma 86.361(6)
_cell_formula_units_Z 2
_cell_length_a 17.5772(9)
_cell_length_b 17.6464(8)
_cell_length_c 28.8773(13)
_cell_measurement_reflns_used 72887
_cell_measurement_temperature 100(2)
_cell_measurement_theta_max 25.028
_cell_measurement_theta_min 2.986
_cell_measurement_wavelength 0.71075
_cell_volume 8866.6(7)
_computing_data_collection 'RAPID-AUTO (Rigaku, 2009)'
_computing_molecular_graphics 'Ortep for Windows (Farrugia, 2012)'
_computing_publication_material 'WinGX publication routines (Farrugia, 2012)'
_computing_structure_refinement 'SHELXL-2014/7 (Sheldrick, 2014)'
_computing_structure_solution 'SHELXS-97 (Sheldrick, 2008)'
_diffrn_ambient_temperature 100(2)
_diffrn_measured_fraction_theta_full 0.961
_diffrn_measured_fraction_theta_max 0.961
_diffrn_measurement_device_type 'Rigaku R-AXIS RAPID'
_diffrn_measurement_method \w
_diffrn_radiation_monochromator graphite
_diffrn_radiation_probe x-ray
_diffrn_radiation_type MoK\a
_diffrn_radiation_wavelength 0.71075
_diffrn_reflns_av_R_equivalents 0.1474
_diffrn_reflns_av_unetI/netI 0.1819
_diffrn_reflns_Laue_measured_fraction_full 0.961
_diffrn_reflns_Laue_measured_fraction_max 0.961
_diffrn_reflns_limit_h_max 20
_diffrn_reflns_limit_h_min -20
_diffrn_reflns_limit_k_max 20
_diffrn_reflns_limit_k_min -20
_diffrn_reflns_limit_l_max 34
_diffrn_reflns_limit_l_min -34
_diffrn_reflns_number 72887
_diffrn_reflns_point_group_measured_fraction_full 0.961
_diffrn_reflns_point_group_measured_fraction_max 0.961
_diffrn_reflns_theta_full 25
_diffrn_reflns_theta_max 25.028
_diffrn_reflns_theta_min 2.986
_diffrn_standards_number 0
_exptl_absorpt_coefficient_mu 4.861
_exptl_absorpt_correction_T_max 0.727
_exptl_absorpt_correction_T_min 0.529
_exptl_absorpt_correction_type multi-scan
_exptl_absorpt_process_details 'ABSCOR (Rigaku, 1995)'
_exptl_crystal_colour brown
_exptl_crystal_density_diffrn 1.735
_exptl_crystal_density_method 'not measured'
_exptl_crystal_description plate
_exptl_crystal_F_000 4544
_exptl_crystal_preparation ', Magnetic properties'
_exptl_crystal_size_max 0.15
_exptl_crystal_size_mid 0.13
_exptl_crystal_size_min 0.07
_refine_diff_density_max 3.113
_refine_diff_density_min -1.584
_refine_diff_density_rms 0.221
_refine_ls_extinction_method none
_refine_ls_goodness_of_fit_ref 1.27
_refine_ls_hydrogen_treatment constr
_refine_ls_matrix_type full
_refine_ls_number_constraints 0
_refine_ls_number_parameters 2071
_refine_ls_number_reflns 30077
_refine_ls_number_restraints 743
_refine_ls_restrained_S_all 1.273
_refine_ls_R_factor_all 0.2841
_refine_ls_R_factor_gt 0.207
_refine_ls_shift/su_max 0.042
_refine_ls_shift/su_mean 0.001
_refine_ls_structure_factor_coef Fsqd
_refine_ls_weighting_details 'w=1/[\s^2^(Fo^2^)+(0.0645P)^2^+461.3475P] where P=(Fo^2^+2Fc^2^)/3'
_refine_ls_weighting_scheme calc
_refine_ls_wR_factor_gt 0.3348
_refine_ls_wR_factor_ref 0.3702
_reflns_Friedel_coverage 0
_reflns_number_gt 18593
_reflns_number_total 30077
_reflns_threshold_expression 'I > 2\s(I)'
_cod_data_source_file c7dt01416c2.cif
_cod_data_source_block shelx
_cod_database_code 7042933

loop_
_symmetry_equiv_pos_as_xyz
'x, y, z'
'-x, -y, -z'

loop_
_atom_site_label
_atom_site_type_symbol
_atom_site_fract_x
_atom_site_fract_y
_atom_site_fract_z
_atom_site_U_iso_or_equiv
_atom_site_adp_type
_atom_site_occupancy
_atom_site_site_symmetry_order
_atom_site_calc_flag
_atom_site_refinement_flags_posn
_atom_site_refinement_flags_adp
_atom_site_refinement_flags_occupancy
_atom_site_disorder_assembly
_atom_site_disorder_group
Re1 Re 0.88291(9) 0.40840(8) 0.66281(5) 0.0591(5) Uani 1 1 d D . . . .
Re6 Re 0.57215(10) 0.74006(8) 0.07793(6) 0.0689(5) Uani 1 1 d D . . . .
Re5 Re 0.72834(9) 1.11066(9) 0.06168(6) 0.0641(5) Uani 1 1 d D . . . .
Re4 Re 0.33143(9) 1.08251(8) 0.14612(6) 0.0632(5) Uani 1 1 d D . . . .
Re2 Re 0.74868(9) 0.65413(9) 0.47899(8) 0.0800(6) Uani 1 1 d D . . . .
Re3 Re 0.89628(10) 0.26750(7) 0.43592(6) 0.0608(5) Uani 1 1 d . . . . .
Fe6 Fe 0.5 1 0 0.0503(18) Uani 1 2 d S . P . .
Fe1 Fe 1 0.5 0.5 0.0438(17) Uani 1 2 d S . P . .
Fe9 Fe 0.2796(3) 0.8059(3) 0.1135(2) 0.0681(16) Uani 1 1 d . . . . .
Fe10 Fe 0.8253(3) 0.8500(3) -0.0053(2) 0.0792(18) Uani 1 1 d . . . . .
Fe3 Fe 0.8267(4) 0.6995(3) 0.6411(2) 0.097(2) Uani 1 1 d . . . . .
Fe4 Fe 0.8386(4) 0.5072(3) 0.3251(3) 0.092(2) Uani 1 1 d . . . . .
Fe7 Fe 0.5844(4) 0.9443(3) 0.2020(2) 0.0810(18) Uani 1 1 d . . . . .
Fe8 Fe 0.4986(4) 1.3089(3) 0.0870(2) 0.0807(19) Uani 1 1 d . . . . .
Fe5 Fe 1.0283(3) 0.1714(2) 0.58611(19) 0.0613(15) Uani 1 1 d . . . . .
Fe2 Fe 0.6759(3) 0.3855(3) 0.5504(2) 0.0793(19) Uani 1 1 d . . . . .
N23 N 0.940(3) 0.146(3) 0.3619(13) 0.121(14) Uani 1 1 d . U . . .
N24 N 0.813(2) 0.116(2) 0.4850(15) 0.115(14) Uani 1 1 d . U . . .
N22 N 0.746(3) 0.2492(19) 0.3918(17) 0.124(14) Uani 1 1 d . U . . .
N19 N 0.865(2) 0.4070(19) 0.3623(12) 0.090(11) Uani 1 1 d . . . . .
N17 N 0.9592(13) 0.4139(14) 0.4744(9) 0.042(6) Uani 1 1 d . U . . .
N20 N 0.7587(17) 0.3376(15) 0.5079(11) 0.068(9) Uani 1 1 d . U . . .
N18 N 0.9851(16) 0.2015(14) 0.5246(9) 0.052(7) Uani 1 1 d . U . . .
N12 N 0.8033(16) 0.5668(16) 0.3893(10) 0.061(7) Uani 1 1 d . U . . .
N14 N 0.633(3) 0.693(2) 0.4040(15) 0.149(16) Uani 1 1 d D U . . .
N10 N 0.6930(16) 0.4873(17) 0.5189(13) 0.079(11) Uani 1 1 d . . . . .
N11 N 0.7976(15) 0.6859(15) 0.5828(10) 0.054(7) Uani 1 1 d . U . . .
N13 N 0.587(2) 0.665(3) 0.547(3) 0.18(3) Uani 1 1 d . U . . .
N5 N 1.051(2) 0.4651(17) 0.6768(12) 0.082(10) Uani 1 1 d . U . . .
N21 N 1.0709(15) 0.2871(14) 0.3885(10) 0.063(9) Uani 1 1 d . U . . .
N3 N 0.9725(19) 0.2578(16) 0.6164(11) 0.071(10) Uani 1 1 d . . . . .
N8 N 0.770(3) 0.269(3) 0.6937(15) 0.138(18) Uani 1 1 d . U . . .
N7 N 0.948(3) 0.319(4) 0.756(2) 0.23(4) Uani 1 1 d . U . . .
N6 N 0.767(4) 0.470(2) 0.748(2) 0.22(3) Uani 1 1 d . U . . .
N4 N 0.852(2) 0.5902(17) 0.6480(12) 0.091(12) Uani 1 1 d . U . . .
N1 N 0.9566(12) 0.4629(11) 0.5608(7) 0.028(5) Uani 1 1 d . U . . .
N2 N 0.7503(14) 0.4024(16) 0.5926(7) 0.061(7) Uani 1 1 d D U . . .
N15 N 0.8853(19) 0.7645(17) 0.4335(12) 0.084(11) Uani 1 1 d . U . . .
N9 N 0.9071(15) 0.5577(13) 0.4937(8) 0.043(6) Uani 1 1 d . U . . .
N47 N 0.701(3) 0.689(2) 0.1471(14) 0.134(14) Uani 1 1 d D U . . .
N46 N 0.669(3) 0.591(3) 0.0378(18) 0.134(18) Uani 1 1 d . . . . .
N48 N 0.494(2) 0.606(2) 0.1433(14) 0.099(11) Uani 1 1 d . U . . .
N45 N 0.5248(15) 0.7029(15) -0.0213(10) 0.053(6) Uani 1 1 d . U . . .
N44 N 0.7288(15) 0.8077(14) 0.0269(9) 0.048(6) Uani 1 1 d . U . . .
N41 N 0.5247(16) 0.9045(15) 0.0279(9) 0.054(7) Uani 1 1 d . U . . .
N42 N 0.5781(18) 0.8572(17) 0.1578(10) 0.069(9) Uani 1 1 d . U . . .
N43 N 0.3897(17) 0.7776(13) 0.0994(11) 0.064(9) Uani 1 1 d . U . . .
N36 N 0.7947(19) 0.9526(19) 0.0170(11) 0.075(9) Uani 1 1 d . U . . .
N39 N 0.869(2) 1.039(2) 0.1158(14) 0.117(12) Uani 1 1 d D U . . .
N38 N 0.858(3) 1.233(2) 0.0265(16) 0.126(16) Uani 1 1 d . U . . .
N40 N 0.740(3) 1.202(3) 0.1544(17) 0.146(18) Uani 1 1 d . U . . .
N34 N 0.5895(17) 1.2387(15) 0.0765(11) 0.072(10) Uani 1 1 d . . . . .
N35 N 0.6409(17) 1.0104(16) 0.1485(9) 0.060(8) Uani 1 1 d . U . . .
N29 N 0.3781(19) 1.149(2) 0.2404(13) 0.094(12) Uani 1 1 d . U . . .
N30 N 0.195(3) 1.023(2) 0.2251(18) 0.15(2) Uani 1 1 d . U . . .
N32 N 0.216(2) 1.233(2) 0.1633(14) 0.120(16) Uani 1 1 d . U . . .
N28 N 0.4371(16) 1.2252(16) 0.1081(10) 0.060(7) Uani 1 1 d . U . . .
N25 N 0.4380(15) 1.0318(14) 0.0545(9) 0.049(7) Uani 1 1 d D U . . .
N26 N 0.2994(17) 0.9092(15) 0.1254(11) 0.068(9) Uani 1 1 d . U . . .
N27 N 0.4758(17) 0.9923(15) 0.1858(9) 0.058(7) Uani 1 1 d . U . . .
N33 N 0.5869(13) 1.0422(12) 0.0234(8) 0.035(5) Uani 1 1 d . U . . .
N31 N 0.221(2) 1.1229(19) 0.0578(14) 0.085(10) Uani 1 1 d . U . . .
N70 N 0.881(2) 0.816(2) 0.0531(16) 0.109(14) Uani 1 1 d D . . . .
N71 N 0.865(2) 0.741(2) -0.0278(16) 0.103(13) Uani 1 1 d D U . . .
N72 N 0.9303(19) 0.881(2) -0.0359(13) 0.081(10) Uani 1 1 d . U . . .
N37 N 0.7249(15) 1.1658(13) -0.0475(8) 0.047(7) Uani 1 1 d . U . . .
N69 N 0.1616(18) 0.8259(19) 0.1283(11) 0.076(10) Uani 1 1 d . . . . .
N68 N 0.2783(19) 0.7775(16) 0.1833(13) 0.078(10) Uani 1 1 d . . . . .
N67 N 0.2526(19) 0.6973(19) 0.1073(12) 0.077(9) Uani 1 1 d . U . . .
N50 N 0.581(2) 0.423(3) 0.5964(19) 0.121(16) Uani 1 1 d D . . . .
N49 N 0.594(2) 0.362(2) 0.5111(17) 0.116(16) Uani 1 1 d . . . . .
N51 N 0.6494(19) 0.2814(18) 0.5838(12) 0.070(9) Uani 1 1 d D U . . .
N53 N 0.801(2) 0.815(2) 0.6397(17) 0.114(16) Uani 1 1 d . . . . .
N52 N 0.7177(18) 0.6912(18) 0.6757(11) 0.070(9) Uani 1 1 d . U . . .
N54 N 0.852(4) 0.713(2) 0.7028(18) 0.17(3) Uani 1 1 d . . . . .
N58 N 0.9425(19) 0.0948(19) 0.6080(12) 0.072(9) Uani 1 1 d . U . . .
N59 N 1.070(2) 0.126(2) 0.6480(15) 0.104(13) Uani 1 1 d . . . . .
N60 N 1.0862(19) 0.0725(19) 0.5600(12) 0.074(9) Uani 1 1 d D U . . .
N64 N 0.520(2) 1.326(2) 0.1519(13) 0.087(11) Uani 1 1 d . U . . .
N65 N 0.402(3) 1.3860(19) 0.0982(14) 0.104(15) Uani 1 1 d . . . . .
N66 N 0.5646(18) 1.4050(17) 0.0715(11) 0.062(8) Uani 1 1 d . U . . .
N62 N 0.691(3) 0.902(3) 0.2260(18) 0.122(16) Uani 1 1 d . . . . .
N61 N 0.592(4) 1.025(4) 0.250(2) 0.158(14) Uani 1 1 d D U . . .
N63 N 0.538(3) 0.880(2) 0.2602(15) 0.123(15) Uani 1 1 d D . . . .
N56 N 0.864(2) 0.455(2) 0.2623(15) 0.122(16) Uani 1 1 d D . . . .
N57 N 0.802(4) 0.606(2) 0.2859(15) 0.15(2) Uani 1 1 d D . . . .
N55 N 0.728(2) 0.478(2) 0.3197(14) 0.099(12) Uani 1 1 d D U . . .
C19 C 0.876(2) 0.3559(18) 0.3864(14) 0.071(12) Uani 1 1 d . . . . .
C22 C 0.817(4) 0.253(4) 0.413(2) 0.16(2) Uani 1 1 d . U . . .
C23 C 0.926(3) 0.193(3) 0.391(2) 0.119(18) Uani 1 1 d . U . . .
C24 C 0.845(3) 0.168(2) 0.4656(15) 0.081(12) Uani 1 1 d . U . . .
C18 C 0.9529(19) 0.2217(18) 0.4952(12) 0.045(8) Uani 1 1 d . U . . .
C17 C 0.9371(16) 0.3644(16) 0.4638(9) 0.029(6) Uani 1 1 d . U . . .
C20 C 0.807(2) 0.3160(19) 0.4832(12) 0.050(8) Uani 1 1 d . U . . .
C13 C 0.644(4) 0.665(3) 0.5275(19) 0.115(17) Uani 1 1 d . U . . .
C11 C 0.7778(19) 0.6748(19) 0.5470(12) 0.054(8) Uani 1 1 d . U . . .
C10 C 0.7149(18) 0.546(2) 0.5041(14) 0.063(11) Uani 1 1 d . . . . .
C12 C 0.778(2) 0.605(2) 0.4264(13) 0.060(9) Uani 1 1 d . U . . .
C14 C 0.665(4) 0.673(6) 0.437(3) 0.22(4) Uani 1 1 d D U . . .
C5 C 0.987(2) 0.450(2) 0.6717(13) 0.064(10) Uani 1 1 d . U . . .
C21 C 1.0120(14) 0.2801(13) 0.4056(8) 0.021(5) Uani 1 1 d . U . . .
C1 C 0.9334(14) 0.4414(13) 0.5953(9) 0.021(5) Uani 1 1 d . U . . .
C3 C 0.942(3) 0.313(3) 0.6345(16) 0.091(14) Uani 1 1 d . . . . .
C2 C 0.7912(14) 0.406(2) 0.6227(11) 0.068(9) Uani 1 1 d D U . . .
C4 C 0.8640(19) 0.5271(19) 0.6529(12) 0.051(8) Uani 1 1 d . U . . .
C6 C 0.811(4) 0.450(3) 0.717(2) 0.13(2) Uani 1 1 d . U . . .
C7 C 0.923(3) 0.350(3) 0.724(2) 0.110(17) Uani 1 1 d . U . . .
C8 C 0.807(3) 0.321(3) 0.6829(15) 0.082(12) Uani 1 1 d . U . . .
C15 C 0.8368(19) 0.7258(18) 0.4474(11) 0.046(8) Uani 1 1 d . U . . .
C9 C 0.851(2) 0.5910(19) 0.4895(12) 0.055(8) Uani 1 1 d . U . . .
C46 C 0.637(3) 0.638(3) 0.053(2) 0.111(19) Uani 1 1 d . . . . .
C45 C 0.536(2) 0.7119(19) 0.0148(13) 0.057(7) Uani 1 1 d . U . . .
C48 C 0.523(3) 0.654(2) 0.118(2) 0.119(19) Uani 1 1 d . U . . .
C47 C 0.657(4) 0.705(4) 0.119(2) 0.17(3) Uani 1 1 d D U . . .
C44 C 0.6731(18) 0.7811(17) 0.0426(11) 0.047(7) Uani 1 1 d . U . . .
C41 C 0.5458(18) 0.8472(19) 0.0464(12) 0.049(8) Uani 1 1 d . U . . .
C43 C 0.456(2) 0.765(2) 0.0950(13) 0.061(10) Uani 1 1 d . U . . .
C42 C 0.5710(17) 0.8175(17) 0.1315(11) 0.041(7) Uani 1 1 d . U . . .
C34 C 0.638(2) 1.196(2) 0.0680(12) 0.055(9) Uani 1 1 d . U . . .
C35 C 0.671(2) 1.044(2) 0.1155(12) 0.057(9) Uani 1 1 d . U . . .
C36 C 0.773(2) 1.010(2) 0.0312(14) 0.076(12) Uani 1 1 d . U . . .
C39 C 0.820(3) 1.070(3) 0.0940(18) 0.121(16) Uani 1 1 d D U . . .
C38 C 0.811(3) 1.187(3) 0.0390(15) 0.082(12) Uani 1 1 d . U . . .
C40 C 0.734(3) 1.173(3) 0.121(2) 0.110(17) Uani 1 1 d . U . . .
C25 C 0.400(2) 1.050(2) 0.0882(12) 0.093(14) Uani 1 1 d D U . . .
C30 C 0.242(3) 1.043(2) 0.1972(15) 0.080(12) Uani 1 1 d . U . . .
C26 C 0.3099(16) 0.9697(17) 0.1331(10) 0.038(7) Uani 1 1 d . U . . .
C27 C 0.422(3) 1.022(3) 0.1710(15) 0.083(13) Uani 1 1 d . U . . .
C28 C 0.4058(19) 1.1696(18) 0.1217(12) 0.053(7) Uani 1 1 d . U . . .
C29 C 0.351(2) 1.128(2) 0.2089(14) 0.068(11) Uani 1 1 d . U . . .
C33 C 0.6388(15) 1.0658(14) 0.0408(9) 0.029(6) Uani 1 1 d . U . . .
C31 C 0.251(3) 1.109(2) 0.0853(15) 0.069(12) Uani 1 1 d . U . . .
C32 C 0.258(2) 1.183(3) 0.160(2) 0.104(18) Uani 1 1 d . U . . .
C114 C 0.928(3) 0.949(3) -0.064(2) 0.15(2) Uani 1 1 d . . . . .
H11A H 0.9067 0.9913 -0.045 0.225 Uiso 1 1 calc R U . . .
H11B H 0.9794 0.96 -0.0783 0.225 Uiso 1 1 calc R U . . .
H11C H 0.8946 0.944 -0.0888 0.225 Uiso 1 1 calc R U . . .
C119 C 0.974(4) 0.896(4) 0.003(2) 0.18(2) Uani 1 1 d D U . . .
H11D H 1.0291 0.8843 -0.006 0.215 Uiso 1 1 calc DR U . . .
H11E H 0.9667 0.9506 0.0095 0.215 Uiso 1 1 calc R U . . .
C120 C 0.950(3) 0.852(4) 0.043(2) 0.19(2) Uani 1 1 d D U . . .
H12A H 0.9517 0.8859 0.0695 0.224 Uiso 1 1 calc R U . . .
H12B H 0.9913 0.8122 0.0466 0.224 Uiso 1 1 calc DR U . . .
C118 C 0.963(4) 0.825(4) -0.070(2) 0.19(2) Uani 1 1 d . U . . .
H11F H 0.9672 0.8514 -0.1019 0.233 Uiso 1 1 calc R U . . .
H11G H 1.015 0.8079 -0.0633 0.233 Uiso 1 1 calc DR U . . .
C117 C 0.921(4) 0.764(4) -0.071(2) 0.20(2) Uani 1 1 d . U . . .
H11H H 0.9574 0.7202 -0.0772 0.242 Uiso 1 1 calc DR U . . .
H11I H 0.8909 0.7726 -0.0979 0.242 Uiso 1 1 calc DR U . . .
C115 C 0.878(4) 0.724(4) 0.054(3) 0.205(19) Uani 1 1 d D U . . .
H11J H 0.9227 0.7016 0.0695 0.246 Uiso 1 1 calc DR U . . .
H11K H 0.8312 0.7091 0.0736 0.246 Uiso 1 1 calc R U . . .
C116 C 0.880(5) 0.697(4) 0.014(2) 0.204(19) Uani 1 1 d D U . . .
H11L H 0.8432 0.6562 0.0176 0.245 Uiso 1 1 calc R U . . .
H11M H 0.9316 0.6716 0.0071 0.245 Uiso 1 1 calc DR U . . .
C112 C 0.842(3) 0.836(3) 0.095(2) 0.14(2) Uani 1 1 d . U . . .
H11N H 0.7944 0.8101 0.1012 0.204 Uiso 1 1 calc R U . . .
H11O H 0.8746 0.822 0.1202 0.204 Uiso 1 1 calc R U . . .
H11P H 0.8309 0.8914 0.0939 0.204 Uiso 1 1 calc R U . . .
C105 C 0.136(2) 0.901(2) 0.1136(15) 0.088(14) Uani 1 1 d . . . . .
H10A H 0.1472 0.9078 0.0796 0.131 Uiso 1 1 calc R U . . .
H10B H 0.0806 0.9077 0.1223 0.131 Uiso 1 1 calc R U . . .
H10C H 0.1626 0.9378 0.1287 0.131 Uiso 1 1 calc R U . . .
C37 C 0.7300(16) 1.1458(16) -0.0064(9) 0.038(7) Uani 1 1 d D U . . .
C103 C 0.286(3) 0.664(3) 0.0635(15) 0.107(17) Uani 1 1 d . . . . .
H10D H 0.2663 0.6929 0.0369 0.161 Uiso 1 1 calc R U . . .
H10E H 0.3424 0.6665 0.0606 0.161 Uiso 1 1 calc R U . . .
H10F H 0.2732 0.611 0.0638 0.161 Uiso 1 1 calc R U . . .
C106 C 0.284(3) 0.653(3) 0.1468(17) 0.107(17) Uani 1 1 d . . . . .
H10G H 0.2617 0.6025 0.1509 0.129 Uiso 1 1 calc R U . . .
H10H H 0.3403 0.6449 0.1398 0.129 Uiso 1 1 calc R U . . .
C107 C 0.267(3) 0.692(2) 0.1887(16) 0.113(19) Uani 1 1 d . . . . .
H10I H 0.2995 0.6686 0.2122 0.136 Uiso 1 1 calc R U . . .
H10J H 0.2127 0.6842 0.2011 0.136 Uiso 1 1 calc R U . . .
C104 C 0.348(2) 0.793(2) 0.2016(13) 0.076(12) Uani 1 1 d . . . . .
H10K H 0.3902 0.7607 0.1871 0.114 Uiso 1 1 calc R U . . .
H10L H 0.3582 0.8464 0.1948 0.114 Uiso 1 1 calc R U . . .
H10M H 0.3421 0.7815 0.2354 0.114 Uiso 1 1 calc R U . . .
C111 C 0.166(2) 0.690(3) 0.113(2) 0.112(17) Uani 1 1 d . U . . .
H11W H 0.1524 0.6539 0.0909 0.135 Uiso 1 1 calc R U . . .
H11Z H 0.1486 0.6718 0.145 0.135 Uiso 1 1 calc R U . . .
C110 C 0.130(3) 0.767(3) 0.1025(17) 0.102(14) Uani 1 1 d . U . . .
H11T H 0.0742 0.7657 0.1112 0.123 Uiso 1 1 calc R U . . .
H11U H 0.1392 0.7796 0.0685 0.123 Uiso 1 1 calc R U . . .
C113 C 0.805(3) 0.707(3) -0.0479(19) 0.13(2) Uani 1 1 d . . . . .
H11Q H 0.7934 0.7363 -0.0765 0.195 Uiso 1 1 calc R U . . .
H11R H 0.8216 0.6546 -0.0554 0.195 Uiso 1 1 calc R U . . .
H11S H 0.7585 0.7063 -0.0255 0.195 Uiso 1 1 calc R U . . .
C109 C 0.144(3) 0.817(3) 0.1785(16) 0.093(14) Uani 1 1 d . U . . .
H10W H 0.1043 0.8562 0.1888 0.112 Uiso 1 1 calc R U . . .
H10Z H 0.1232 0.7666 0.1868 0.112 Uiso 1 1 calc R U . . .
C108 C 0.209(3) 0.823(2) 0.2028(16) 0.091(14) Uani 1 1 d . U . . .
H10O H 0.1956 0.806 0.2359 0.109 Uiso 1 1 calc R U . . .
H10Q H 0.2209 0.8772 0.2019 0.109 Uiso 1 1 calc R U . . .
C52 C 0.592(4) 0.273(4) 0.512(3) 0.17(3) Uani 1 1 d . . . . .
H52A H 0.5431 0.2579 0.5028 0.207 Uiso 1 1 calc R U . . .
H52B H 0.6347 0.2511 0.4906 0.207 Uiso 1 1 calc R U . . .
C53 C 0.600(4) 0.245(4) 0.559(3) 0.17(3) Uani 1 1 d D . . . .
H53A H 0.5487 0.2481 0.5766 0.205 Uiso 1 1 calc R U . . .
H53B H 0.6178 0.1911 0.5582 0.205 Uiso 1 1 calc R U . . .
C49 C 0.610(2) 0.386(3) 0.4638(18) 0.095(15) Uani 1 1 d . . . . .
H49A H 0.6591 0.362 0.451 0.143 Uiso 1 1 calc R U . . .
H49B H 0.5691 0.3718 0.4464 0.143 Uiso 1 1 calc R U . . .
H49C H 0.6133 0.4416 0.4611 0.143 Uiso 1 1 calc R U . . .
C51 C 0.717(3) 0.225(2) 0.5874(18) 0.109(17) Uani 1 1 d . . . . .
H51A H 0.7547 0.2469 0.6048 0.163 Uiso 1 1 calc R U . . .
H51B H 0.7 0.1781 0.6039 0.163 Uiso 1 1 calc R U . . .
H51C H 0.7412 0.2144 0.5561 0.163 Uiso 1 1 calc R U . . .
C54 C 0.615(3) 0.296(4) 0.632(2) 0.16(3) Uani 1 1 d . . . . .
H54A H 0.6558 0.3073 0.6511 0.191 Uiso 1 1 calc R U . . .
H54B H 0.5902 0.2499 0.6463 0.191 Uiso 1 1 calc R U . . .
C55 C 0.557(5) 0.362(4) 0.630(3) 0.20(4) Uani 1 1 d . . . . .
H55A H 0.5079 0.344 0.6222 0.241 Uiso 1 1 calc R U . . .
H55B H 0.5466 0.3828 0.6616 0.241 Uiso 1 1 calc R U . . .
C50 C 0.598(3) 0.491(3) 0.6176(19) 0.13(2) Uani 1 1 d . . . . .
H50A H 0.6357 0.4774 0.64 0.193 Uiso 1 1 calc R U . . .
H50B H 0.6201 0.5271 0.5934 0.193 Uiso 1 1 calc R U . . .
H50C H 0.5513 0.5133 0.6338 0.193 Uiso 1 1 calc R U . . .
C56 C 0.529(5) 0.442(5) 0.565(3) 0.19(3) Uani 1 1 d D U . . .
H56A H 0.5398 0.4937 0.5518 0.232 Uiso 1 1 calc R U . . .
H56B H 0.4782 0.4454 0.5833 0.232 Uiso 1 1 calc R U . . .
C57 C 0.522(3) 0.399(4) 0.528(2) 0.14(2) Uani 1 1 d . U . . .
H57A H 0.5028 0.4323 0.5026 0.167 Uiso 1 1 calc R U . . .
H57B H 0.4845 0.3603 0.5378 0.167 Uiso 1 1 calc R U . . .
C58 C 0.678(2) 0.619(2) 0.6604(18) 0.12(2) Uani 1 1 d . . . . .
H58A H 0.6732 0.6249 0.6269 0.174 Uiso 1 1 calc R U . . .
H58B H 0.7089 0.573 0.6674 0.174 Uiso 1 1 calc R U . . .
H58C H 0.6265 0.6164 0.6777 0.174 Uiso 1 1 calc R U . . .
C66 C 0.727(3) 0.688(3) 0.7229(16) 0.098(15) Uani 1 1 d . U . . .
H66A H 0.7038 0.7368 0.7352 0.118 Uiso 1 1 calc R U . . .
H66B H 0.6949 0.6474 0.7383 0.118 Uiso 1 1 calc R U . . .
C65 C 0.795(3) 0.677(3) 0.7373(19) 0.121(19) Uani 1 1 d . U . . .
H65A H 0.8087 0.6221 0.7412 0.145 Uiso 1 1 calc R U . . .
H65B H 0.7955 0.6996 0.7678 0.145 Uiso 1 1 calc R U . . .
C60 C 0.928(4) 0.682(4) 0.716(2) 0.14(2) Uani 1 1 d . U . . .
H60A H 0.9691 0.7038 0.6947 0.215 Uiso 1 1 calc R U . . .
H60B H 0.9333 0.696 0.7482 0.215 Uiso 1 1 calc R U . . .
H60C H 0.9314 0.6267 0.7152 0.215 Uiso 1 1 calc R U . . .
C64 C 0.847(3) 0.796(3) 0.717(2) 0.126(16) Uani 1 1 d . U . . .
H64A H 0.7976 0.8069 0.7363 0.152 Uiso 1 1 calc R U . . .
H64B H 0.8894 0.805 0.7349 0.152 Uiso 1 1 calc R U . . .
C63 C 0.851(3) 0.843(3) 0.6732(19) 0.119(15) Uani 1 1 d . U . . .
H63A H 0.9049 0.8422 0.6587 0.142 Uiso 1 1 calc R U . . .
H63B H 0.8347 0.8962 0.6801 0.142 Uiso 1 1 calc R U . . .
C59 C 0.814(3) 0.853(2) 0.5920(18) 0.108(18) Uani 1 1 d . . . . .
H59A H 0.8685 0.8449 0.58 0.162 Uiso 1 1 calc R U . . .
H59B H 0.7825 0.8304 0.5713 0.162 Uiso 1 1 calc R U . . .
H59C H 0.8008 0.9073 0.5934 0.162 Uiso 1 1 calc R U . . .
C62 C 0.722(3) 0.827(3) 0.6567(18) 0.108(12) Uani 1 1 d . U . . .
H62A H 0.7001 0.8718 0.6392 0.13 Uiso 1 1 calc R U . . .
H62B H 0.7183 0.8394 0.6899 0.13 Uiso 1 1 calc R U . . .
C61 C 0.670(3) 0.756(3) 0.6526(18) 0.109(12) Uani 1 1 d . U . . .
H61A H 0.6186 0.7629 0.6698 0.131 Uiso 1 1 calc R U . . .
H61B H 0.6655 0.7463 0.6197 0.131 Uiso 1 1 calc R U . . .
C78 C 1.120(2) 0.0850(18) 0.5125(15) 0.080(13) Uani 1 1 d . . . . .
H78A H 1.0792 0.0985 0.4923 0.12 Uiso 1 1 calc R U . . .
H78B H 1.1547 0.1266 0.5106 0.12 Uiso 1 1 calc R U . . .
H78C H 1.1485 0.0385 0.5022 0.12 Uiso 1 1 calc R U . . .
C82 C 1.146(3) 0.054(3) 0.5860(19) 0.126(14) Uani 1 1 d D U . . .
H82A H 1.1883 0.0869 0.5746 0.151 Uiso 1 1 calc R U . . .
H82B H 1.164 0.0008 0.5808 0.151 Uiso 1 1 calc R U . . .
C81 C 1.126(3) 0.062(3) 0.6391(19) 0.125(14) Uani 1 1 d . U . . .
H81A H 1.1055 0.0147 0.6539 0.15 Uiso 1 1 calc R U . . .
H81B H 1.1738 0.071 0.6531 0.15 Uiso 1 1 calc R U . . .
C77 C 1.105(3) 0.183(4) 0.673(2) 0.15(2) Uani 1 1 d . . . . .
H77A H 1.1531 0.1975 0.6551 0.224 Uiso 1 1 calc R U . . .
H77B H 1.0698 0.2279 0.6769 0.224 Uiso 1 1 calc R U . . .
H77C H 1.1156 0.1608 0.7038 0.224 Uiso 1 1 calc R U . . .
C80 C 1.003(4) 0.111(4) 0.677(2) 0.15(2) Uani 1 1 d . U . . .
H80A H 0.9753 0.1598 0.6857 0.182 Uiso 1 1 calc R U . . .
H80B H 1.0171 0.0841 0.7064 0.182 Uiso 1 1 calc R U . . .
C79 C 0.950(3) 0.064(3) 0.656(2) 0.134(19) Uani 1 1 d . U . . .
H79A H 0.9706 0.0106 0.6555 0.161 Uiso 1 1 calc R U . . .
H79B H 0.8991 0.0655 0.6746 0.161 Uiso 1 1 calc R U . . .
C76 C 0.866(3) 0.134(2) 0.6064(16) 0.115(18) Uani 1 1 d . . . . .
H76A H 0.8574 0.1716 0.63 0.173 Uiso 1 1 calc R U . . .
H76B H 0.8622 0.1587 0.5754 0.173 Uiso 1 1 calc R U . . .
H76C H 0.8264 0.0961 0.6127 0.173 Uiso 1 1 calc R U . . .
C84 C 0.947(3) 0.041(3) 0.572(2) 0.14(2) Uani 1 1 d . U . . .
H84A H 0.9282 0.0652 0.543 0.174 Uiso 1 1 calc R U . . .
H84B H 0.9151 -0.0029 0.5822 0.174 Uiso 1 1 calc R U . . .
C83 C 1.033(3) 0.013(2) 0.5619(15) 0.097(12) Uani 1 1 d . U . . .
H83A H 1.0454 -0.0259 0.5866 0.116 Uiso 1 1 calc R U . . .
H83B H 1.0406 -0.012 0.5318 0.116 Uiso 1 1 calc R U . . .
C96 C 0.612(3) 1.396(2) 0.0272(17) 0.13(2) Uani 1 1 d . . . . .
H96A H 0.5787 1.3915 0.0025 0.189 Uiso 1 1 calc R U . . .
H96B H 0.6424 1.4407 0.0198 0.189 Uiso 1 1 calc R U . . .
H96C H 0.6459 1.3503 0.0295 0.189 Uiso 1 1 calc R U . . .
C100 C 0.508(4) 1.466(3) 0.063(3) 0.15(3) Uani 1 1 d . . . . .
H10N H 0.5218 1.5101 0.0793 0.184 Uiso 1 1 calc R U . . .
H10P H 0.5147 1.4801 0.0294 0.184 Uiso 1 1 calc R U . . .
C99 C 0.433(5) 1.458(3) 0.075(3) 0.20(4) Uani 1 1 d . . . . .
H99A H 0.4083 1.4688 0.0461 0.239 Uiso 1 1 calc R U . . .
H99B H 0.4152 1.4995 0.0959 0.239 Uiso 1 1 calc R U . . .
C95 C 0.332(3) 1.363(3) 0.082(2) 0.14(2) Uani 1 1 d . . . . .
H95A H 0.3389 1.3636 0.0475 0.205 Uiso 1 1 calc R U . . .
H95B H 0.3216 1.3115 0.0945 0.205 Uiso 1 1 calc R U . . .
H95C H 0.2892 1.3983 0.0919 0.205 Uiso 1 1 calc R U . . .
C98 C 0.394(4) 1.386(4) 0.150(3) 0.19(3) Uani 1 1 d D U . . .
H98A H 0.3767 1.4383 0.1578 0.225 Uiso 1 1 calc R U . . .
H98B H 0.3501 1.3538 0.1609 0.225 Uiso 1 1 calc R U . . .
C97 C 0.452(3) 1.363(4) 0.178(2) 0.15(2) Uani 1 1 d D U . . .
H97A H 0.4316 1.3267 0.2031 0.176 Uiso 1 1 calc R U . . .
H97B H 0.4677 1.4077 0.1922 0.176 Uiso 1 1 calc R U . . .
C94 C 0.541(3) 1.258(3) 0.1806(18) 0.118(18) Uani 1 1 d . . . . .
H94A H 0.5867 1.2319 0.1646 0.177 Uiso 1 1 calc R U . . .
H94B H 0.5532 1.2734 0.2109 0.177 Uiso 1 1 calc R U . . .
H94C H 0.4989 1.2244 0.1852 0.177 Uiso 1 1 calc R U . . .
C102 C 0.588(4) 1.375(4) 0.153(2) 0.154(17) Uani 1 1 d . U . . .
H10R H 0.5763 1.4129 0.1773 0.184 Uiso 1 1 calc R U . . .
H10S H 0.6336 1.3429 0.1606 0.184 Uiso 1 1 calc R U . . .
C101 C 0.602(4) 1.412(4) 0.109(2) 0.152(17) Uani 1 1 d . U . . .
H10T H 0.598 1.4671 0.1148 0.182 Uiso 1 1 calc R U . . .
H10U H 0.6569 1.3997 0.099 0.182 Uiso 1 1 calc R U . . .
C92 C 0.526(4) 0.927(4) 0.298(2) 0.176(16) Uani 1 1 d D U . . .
H92A H 0.5632 0.9099 0.3204 0.211 Uiso 1 1 calc R U . . .
H92B H 0.474 0.92 0.3142 0.211 Uiso 1 1 calc R U . . .
C93 C 0.534(4) 1.013(4) 0.286(2) 0.166(14) Uani 1 1 d D U . . .
H93A H 0.4847 1.0364 0.277 0.2 Uiso 1 1 calc R U . . .
H93B H 0.546 1.0379 0.3139 0.2 Uiso 1 1 calc R U . . .
C85 C 0.579(3) 1.103(3) 0.237(2) 0.16(3) Uani 1 1 d . . . . .
H85A H 0.6175 1.1173 0.2106 0.235 Uiso 1 1 calc R U . . .
H85B H 0.5277 1.1118 0.2267 0.235 Uiso 1 1 calc R U . . .
H85C H 0.5839 1.1331 0.2632 0.235 Uiso 1 1 calc R U . . .
C88 C 0.669(7) 1.020(6) 0.263(4) 0.28(3) Uani 1 1 d . U . . .
H88A H 0.6641 1.0052 0.2964 0.34 Uiso 1 1 calc R U . . .
H88B H 0.6848 1.0736 0.26 0.34 Uiso 1 1 calc R U . . .
C89 C 0.740(6) 0.972(6) 0.240(4) 0.28(3) Uani 1 1 d . U . . .
H89A H 0.776 0.9548 0.2634 0.34 Uiso 1 1 calc R U . . .
H89B H 0.7674 0.9987 0.213 0.34 Uiso 1 1 calc R U . . .
C90 C 0.669(5) 0.842(6) 0.262(4) 0.25(4) Uani 1 1 d D U . . .
H90A H 0.707 0.7986 0.2571 0.305 Uiso 1 1 calc R U . . .
H90B H 0.6776 0.8618 0.2927 0.305 Uiso 1 1 calc DR U . . .
C91 C 0.597(5) 0.812(5) 0.268(4) 0.31(5) Uani 1 1 d D U . . .
H91A H 0.5861 0.7891 0.3004 0.372 Uiso 1 1 calc R U . . .
H91B H 0.5937 0.7731 0.2459 0.372 Uiso 1 1 calc R U . . .
C87 C 0.476(4) 0.833(5) 0.254(2) 0.23(4) Uani 1 1 d D . . . .
H87A H 0.491 0.8024 0.2266 0.34 Uiso 1 1 calc R U . . .
H87B H 0.466 0.7985 0.2817 0.34 Uiso 1 1 calc R U . . .
H87C H 0.43 0.8647 0.249 0.34 Uiso 1 1 calc R U . . .
C86 C 0.745(3) 0.871(4) 0.190(3) 0.18(3) Uani 1 1 d . . . . .
H86A H 0.7589 0.9112 0.1662 0.267 Uiso 1 1 calc R U . . .
H86B H 0.7906 0.8499 0.2037 0.267 Uiso 1 1 calc R U . . .
H86C H 0.721 0.8308 0.1759 0.267 Uiso 1 1 calc R U . . .
C69 C 0.837(4) 0.669(4) 0.296(3) 0.19(3) Uani 1 1 d D U . . .
H69A H 0.8918 0.657 0.2968 0.281 Uiso 1 1 calc R U . . .
H69B H 0.8292 0.7097 0.2719 0.281 Uiso 1 1 calc R U . . .
H69C H 0.8142 0.686 0.3264 0.281 Uiso 1 1 calc R U . . .
C67 C 0.684(3) 0.451(3) 0.3634(18) 0.13(2) Uani 1 1 d . . . . .
H67A H 0.6848 0.4889 0.3869 0.198 Uiso 1 1 calc R U . . .
H67B H 0.6309 0.4451 0.3577 0.198 Uiso 1 1 calc R U . . .
H67C H 0.7069 0.4025 0.3747 0.198 Uiso 1 1 calc R U . . .
C74 C 0.716(6) 0.593(5) 0.280(4) 0.38(5) Uani 1 1 d D U . . .
H74A H 0.7144 0.5651 0.252 0.456 Uiso 1 1 calc DR U . . .
H74B H 0.6893 0.6438 0.2754 0.456 Uiso 1 1 calc DR U . . .
C75 C 0.679(8) 0.557(7) 0.316(4) 0.38(5) Uani 1 1 d D U . . .
H75A H 0.6257 0.5484 0.3094 0.457 Uiso 1 1 calc R U . . .
H75B H 0.6768 0.5843 0.3446 0.457 Uiso 1 1 calc R U . . .
C73 C 0.843(5) 0.593(4) 0.236(3) 0.26(3) Uani 1 1 d D U . . .
H73A H 0.8845 0.6286 0.2297 0.307 Uiso 1 1 calc R U . . .
H73B H 0.8056 0.6068 0.2134 0.307 Uiso 1 1 calc DR U . . .
C72 C 0.881(4) 0.508(4) 0.224(2) 0.26(3) Uani 1 1 d D U . . .
H72A H 0.8601 0.4913 0.1966 0.313 Uiso 1 1 calc DR U . . .
H72B H 0.9369 0.5105 0.2174 0.313 Uiso 1 1 calc R U . . .
C71 C 0.786(3) 0.430(5) 0.265(3) 0.32(4) Uani 1 1 d D U . . .
H71A H 0.797 0.38 0.2517 0.384 Uiso 1 1 calc DR U . . .
H71B H 0.7673 0.4632 0.2391 0.384 Uiso 1 1 calc DR U . . .
C70 C 0.722(7) 0.419(5) 0.290(3) 0.32(4) Uani 1 1 d D U . . .
H70A H 0.6767 0.4271 0.2725 0.383 Uiso 1 1 calc R U . . .
H70B H 0.7212 0.368 0.3071 0.383 Uiso 1 1 calc R U . . .
C68 C 0.930(3) 0.407(3) 0.254(3) 0.22(4) Uani 1 1 d D . . . .
H68A H 0.9286 0.3646 0.2776 0.335 Uiso 1 1 calc R U . . .
H68B H 0.9309 0.3867 0.2228 0.335 Uiso 1 1 calc R U . . .
H68C H 0.9756 0.4351 0.255 0.335 Uiso 1 1 calc R U . . .
N16 N 0.698(3) 0.837(3) 0.496(3) 0.21(3) Uani 1 1 d . U . . .
C16 C 0.713(3) 0.773(3) 0.4868(19) 0.113(17) Uani 1 1 d . U . . .
O126 O 0.947(3) 0.932(3) 0.1784(17) 0.127(16) Uiso 0.75 1 d D . P . .
O133 O 0.943(3) 0.773(3) 0.1919(18) 0.186(18) Uiso 1 1 d D . . . .
O141 O 0.706(8) 0.263(8) 0.243(5) 0.32(6) Uiso 0.6 1 d D . P . .
O128 O 0.511(7) 0.327(7) 0.345(4) 0.31(5) Uiso 0.7 1 d . . P A 1
C128 C 0.571(6) 0.276(6) 0.329(4) 0.17(4) Uiso 0.7 1 d . . P A 1
C129 C 0.544(7) 0.334(6) 0.291(4) 0.14(4) Uiso 0.55 1 d D . P B 2
O129 O 0.536(5) 0.416(5) 0.276(3) 0.20(4) Uiso 0.55 1 d D . P B 2
C130 C 0.411(4) 0.529(4) 0.241(3) 0.12(2) Uiso 0.75 1 d D . P C 3
O130 O 0.486(6) 0.531(8) 0.257(5) 0.40(7) Uiso 0.75 1 d D . P C 3
O134 O 0.306(5) 0.948(5) 0.309(3) 0.33(4) Uiso 1 1 d D . . . .
O132 O 0.808(8) 0.522(8) 0.110(5) 0.27(6) Uiso 0.5 1 d D . P . .
C140 C 0.873(7) 0.314(6) 0.132(4) 0.14(4) Uiso 0.55 1 d . . P D 1
O140 O 0.941(7) 0.354(6) 0.145(4) 0.24(5) Uiso 0.55 1 d . . P D 1
C121 C 0.958(7) 0.735(7) 0.830(4) 0.13(4) Uiso 0.5 1 d D . P E 2
O121 O 1.027(11) 0.773(14) 0.813(9) 0.50(15) Uiso 0.5 1 d D . P E 2
O124 O 0.176(8) 0.518(8) 0.013(5) 0.28(6) Uiso 0.5 1 d D . P . .
O142 O 0.893(16) 0.120(17) 0.264(14) 0.5(2) Uiso 0.3 1 d D . P . .
O145 O 0.698(12) 0.921(9) 0.327(6) 0.23(9) Uiso 0.25 1 d D . P . .
C134 C 0.374(5) 0.923(6) 0.331(4) 0.24(4) Uiso 1 1 d D . . . .
C135 C 0.319(11) 0.976(14) 0.370(8) 0.30(11) Uiso 0.5 1 d D . P F 1
O135 O 0.384(6) 0.992(6) 0.394(4) 0.18(4) Uiso 0.5 1 d D . P F 1
C137 C 0.289(6) 0.972(6) 0.448(4) 0.17(4) Uiso 0.75 1 d D . P G 2
O137 O 0.366(8) 0.997(12) 0.434(9) 0.40(13) Uiso 0.5 1 d D . P G 2
C136 C 0.34(3) 0.93(3) 0.524(9) 0.3(3) Uiso 0.25 1 d D . P H 3
O136 O 0.333(8) 0.972(8) 0.478(5) 0.23(5) Uiso 0.5 1 d D . P H 3
C123 C 0.481(10) 0.141(9) 0.441(5) 0.22(7) Uiso 0.5 1 d D . P I 4
O123 O 0.479(7) 0.096(7) 0.402(4) 0.23(5) Uiso 0.5 1 d D . P I 4
C142 C 0.825(11) 0.181(10) 0.269(6) 0.15(6) Uiso 0.4 1 d D . P . .
O125 O 1.037(3) 1.024(3) 0.2241(18) 0.134(17) Uiso 0.75 1 d D . P . .
C124 C 0.124(10) 0.586(9) 0.007(6) 0.23(8) Uiso 0.5 1 d D . P . .
C132 C 0.746(9) 0.506(9) 0.147(5) 0.19(6) Uiso 0.5 1 d D . P . .
O131 O 0.608(13) 0.531(18) 0.227(9) 0.32(15) Uiso 0.25 1 d D . P . .
C126 C 0.967(13) 0.992(9) 0.205(7) 0.44(13) Uiso 0.75 1 d D . P . .
C125 C 1.020(9) 1.103(5) 0.209(5) 0.30(7) Uiso 0.75 1 d D . P . .
C131 C 0.676(9) 0.519(8) 0.195(5) 0.20(5) Uiso 0.6 1 d D . P . .
C141 C 0.763(11) 0.213(11) 0.264(7) 0.31(10) Uiso 0.6 1 d D . P . .
C133 C 0.958(14) 0.703(8) 0.167(7) 0.45(14) Uiso 0.75 1 d D . P . .
O127 O 0.665(7) 0.015(7) 0.381(5) 0.26(6) Uiso 0.5 1 d D . P . .
C127 C 0.692(6) 0.086(6) 0.390(4) 0.13(4) Uiso 0.5 1 d D . P . .
O144 O 0.668(7) 0.856(8) 0.361(5) 0.28(6) Uiso 0.55 1 d D . P . .
C144 C 0.631(9) 0.903(9) 0.397(5) 0.20(7) Uiso 0.5 1 d D . P . .
O143 O 0.588(4) 0.935(5) 0.455(3) 0.26(6) Uiso 0.5 1 d D . P . .
C143 C 0.530(4) 0.899(6) 0.434(4) 0.21(7) Uiso 0.5 1 d D . P . .
C138 C 0.99(2) 0.578(18) 0.110(9) 0.22(16) Uiso 0.25 1 d D . P . .
C139 C 1.015(12) 0.563(14) 0.079(7) 0.22(8) Uiso 0.45 1 d D . P . .
O139 O 1.011(16) 0.488(15) 0.061(10) 0.28(13) Uiso 0.25 1 d D . P . .
O138 O 0.990(8) 0.633(9) 0.145(5) 0.27(6) Uiso 0.5 1 d D . P . .
O122 O 0.819(7) 0.508(6) 0.885(4) 0.20(5) Uiso 0.4 1 d D . P J 1
C122 C 0.863(5) 0.559(5) 0.854(4) 0.07(3) Uiso 0.4 1 d D . P J 1
O12A O 0.794(5) 0.528(7) 0.849(4) 0.15(4) Uiso 0.35 1 d D . P K 2
C12A C 0.867(5) 0.521(6) 0.823(4) 0.11(3) Uiso 0.5 1 d D . P K 2

loop_
_atom_site_aniso_label
_atom_site_aniso_U_11
_atom_site_aniso_U_22
_atom_site_aniso_U_33
_atom_site_aniso_U_23
_atom_site_aniso_U_13
_atom_site_aniso_U_12
Re1 0.0792(11) 0.0366(8) 0.0550(10) 0.0022(7) 0.0245(8) -0.0132(7)
Re6 0.0827(12) 0.0290(7) 0.0857(13) 0.0107(7) 0.0187(9) 0.0055(7)
Re5 0.0597(10) 0.0540(9) 0.0771(12) -0.0070(8) 0.0068(8) -0.0145(8)
Re4 0.0733(11) 0.0437(8) 0.0640(10) -0.0075(7) 0.0306(8) 0.0007(7)
Re2 0.0353(9) 0.0418(9) 0.1583(19) 0.0063(10) -0.0013(10) 0.0054(7)
Re3 0.0778(11) 0.0257(7) 0.0781(12) -0.0025(7) -0.0017(9) -0.0104(7)
Fe6 0.051(4) 0.030(3) 0.066(5) -0.005(3) 0.011(3) 0.000(3)
Fe1 0.055(4) 0.021(3) 0.049(4) 0.000(3) 0.023(3) -0.005(3)
Fe9 0.074(4) 0.037(3) 0.085(4) 0.004(3) 0.027(3) -0.011(3)
Fe10 0.066(4) 0.055(3) 0.109(5) -0.001(3) 0.007(3) 0.015(3)
Fe3 0.131(6) 0.038(3) 0.104(5) -0.010(3) 0.070(4) -0.004(3)
Fe4 0.103(5) 0.055(4) 0.116(6) 0.020(4) -0.011(4) -0.017(3)
Fe7 0.092(5) 0.076(4) 0.071(4) 0.000(3) 0.003(3) 0.002(3)
Fe8 0.105(5) 0.035(3) 0.094(5) -0.013(3) 0.032(4) -0.005(3)
Fe5 0.076(4) 0.024(2) 0.082(4) 0.008(2) -0.001(3) -0.006(2)
Fe2 0.048(3) 0.054(3) 0.131(6) 0.007(3) 0.017(3) -0.018(3)
N23 0.17(4) 0.13(3) 0.06(2) 0.018(18) 0.01(2) -0.05(3)
N24 0.15(4) 0.07(2) 0.13(4) -0.04(2) 0.00(3) -0.05(2)
N22 0.14(3) 0.05(2) 0.18(4) 0.02(2) -0.01(3) 0.02(2)
N19 0.11(3) 0.07(2) 0.08(3) 0.01(2) 0.01(2) 0.00(2)
N17 0.019(14) 0.043(14) 0.065(19) -0.005(12) -0.015(12) -0.004(11)
N20 0.06(2) 0.045(17) 0.09(2) 0.010(15) 0.019(15) -0.012(14)
N18 0.065(19) 0.043(15) 0.043(16) 0.012(13) 0.007(12) 0.007(14)
N12 0.06(2) 0.058(18) 0.066(18) 0.014(13) -0.016(15) -0.001(15)
N14 0.17(5) 0.10(3) 0.16(4) 0.00(3) 0.06(3) 0.02(3)
N10 0.041(19) 0.044(19) 0.15(3) -0.02(2) 0.017(19) 0.008(15)
N11 0.054(8) 0.053(8) 0.055(7) -0.003(4) -0.003(4) -0.001(4)
N13 0.04(3) 0.12(4) 0.38(8) -0.06(4) -0.01(3) 0.00(2)
N5 0.083(18) 0.055(19) 0.12(3) 0.011(19) -0.05(2) -0.002(16)
N21 0.057(16) 0.035(15) 0.09(2) -0.021(14) 0.049(16) -0.007(13)
N3 0.09(2) 0.031(17) 0.09(3) -0.004(16) 0.005(19) -0.006(16)
N8 0.17(4) 0.13(4) 0.11(3) 0.03(3) 0.03(3) -0.06(3)
N7 0.16(5) 0.34(9) 0.18(6) 0.17(5) -0.04(4) -0.13(5)
N6 0.31(8) 0.06(3) 0.24(6) 0.04(3) 0.15(5) -0.01(3)
N4 0.12(3) 0.047(11) 0.09(2) -0.012(17) 0.06(2) -0.002(18)
N1 0.038(9) 0.026(8) 0.020(8) 0.001(7) 0.001(7) -0.003(7)
N2 0.063(11) 0.060(11) 0.059(10) 0.002(9) 0.005(8) -0.005(9)
N15 0.09(2) 0.047(19) 0.11(3) 0.012(18) 0.02(2) -0.011(14)
N9 0.049(9) 0.035(9) 0.042(10) 0.006(8) -0.002(8) -0.005(7)
N47 0.18(4) 0.11(3) 0.10(3) -0.01(3) 0.02(3) 0.01(3)
N46 0.14(4) 0.10(3) 0.16(5) -0.04(3) 0.03(3) 0.02(3)
N48 0.102(14) 0.089(14) 0.104(14) 0.000(9) -0.002(9) -0.005(9)
N45 0.055(8) 0.048(8) 0.054(7) -0.002(5) -0.002(5) -0.002(5)
N44 0.048(7) 0.048(7) 0.049(7) -0.003(4) -0.006(4) -0.002(4)
N41 0.07(2) 0.043(14) 0.048(18) -0.010(11) 0.022(14) -0.010(13)
N42 0.09(2) 0.07(2) 0.06(2) -0.008(13) -0.041(18) -0.006(18)
N43 0.063(12) 0.025(14) 0.10(2) 0.026(14) 0.007(17) -0.004(13)
N36 0.076(10) 0.073(10) 0.075(10) -0.007(5) -0.007(5) -0.002(5)
N39 0.106(18) 0.12(2) 0.13(2) -0.009(16) -0.021(15) -0.030(15)
N38 0.15(4) 0.07(3) 0.16(4) -0.01(3) -0.01(3) -0.05(2)
N40 0.15(4) 0.18(5) 0.11(3) -0.04(3) 0.01(3) -0.01(4)
N34 0.07(2) 0.043(17) 0.10(3) -0.030(17) 0.029(18) 0.010(15)
N35 0.09(2) 0.064(19) 0.024(14) -0.006(11) 0.005(13) 0.019(15)
N29 0.07(2) 0.12(3) 0.10(3) -0.04(2) -0.031(19) 0.01(2)
N30 0.15(4) 0.07(3) 0.20(5) 0.01(3) 0.09(3) 0.02(2)
N32 0.11(3) 0.12(3) 0.11(3) 0.03(3) 0.01(3) 0.06(2)
N28 0.062(8) 0.059(8) 0.059(8) -0.005(5) -0.003(5) -0.004(5)
N25 0.051(8) 0.048(8) 0.049(8) 0.001(5) -0.007(5) -0.003(5)
N26 0.08(2) 0.032(13) 0.09(2) -0.010(14) 0.016(17) 0.005(14)
N27 0.073(18) 0.050(17) 0.044(17) -0.016(13) 0.027(13) 0.003(14)
N33 0.036(7) 0.035(7) 0.033(7) 0.000(5) -0.003(5) 0.000(5)
N31 0.08(3) 0.07(2) 0.10(3) 0.00(2) -0.016(19) -0.011(19)
N70 0.11(3) 0.08(3) 0.13(4) 0.01(2) 0.02(3) -0.06(2)
N71 0.102(15) 0.101(15) 0.106(15) -0.004(10) -0.012(10) -0.005(10)
N72 0.081(10) 0.081(10) 0.082(10) -0.005(4) -0.008(4) -0.005(4)
N37 0.069(19) 0.033(14) 0.035(9) -0.012(10) 0.015(13) -0.003(13)
N69 0.08(2) 0.08(2) 0.06(2) 0.000(18) 0.021(17) -0.008(19)
N68 0.05(2) 0.047(18) 0.13(3) 0.012(18) 0.00(2) 0.021(16)
N67 0.077(10) 0.076(10) 0.076(10) -0.003(5) -0.006(5) -0.007(5)
N50 0.06(3) 0.11(3) 0.20(5) -0.07(3) 0.01(3) -0.03(2)
N49 0.11(3) 0.08(3) 0.14(4) 0.02(3) 0.04(3) 0.04(2)
N51 0.068(12) 0.068(12) 0.074(12) -0.004(9) -0.002(9) -0.014(9)
N53 0.10(3) 0.07(2) 0.15(4) 0.02(3) 0.07(3) 0.03(2)
N52 0.071(10) 0.069(10) 0.068(10) -0.003(5) -0.006(5) -0.003(5)
N54 0.27(7) 0.06(3) 0.16(5) -0.03(3) 0.14(5) -0.06(3)
N58 0.071(10) 0.072(10) 0.072(10) -0.004(5) -0.007(5) -0.006(5)
N59 0.06(3) 0.09(3) 0.15(4) -0.02(3) 0.03(2) 0.01(2)
N60 0.073(12) 0.074(12) 0.074(12) -0.004(9) -0.007(9) -0.005(9)
N64 0.087(11) 0.087(11) 0.087(11) -0.006(5) -0.008(5) -0.006(5)
N65 0.15(4) 0.05(2) 0.10(3) -0.007(19) 0.07(3) 0.01(2)
N66 0.069(11) 0.063(11) 0.056(11) -0.008(9) -0.007(9) 0.002(9)
N62 0.11(4) 0.11(4) 0.14(4) 0.02(3) 0.00(3) 0.01(3)
N61 0.159(15) 0.158(15) 0.159(15) -0.010(5) -0.021(5) -0.008(5)
N63 0.15(4) 0.10(3) 0.11(3) -0.03(3) 0.02(3) 0.02(3)
N56 0.09(3) 0.12(3) 0.14(4) 0.05(3) 0.05(3) -0.01(3)
N57 0.31(7) 0.06(3) 0.10(3) 0.02(2) -0.05(4) -0.07(3)
N55 0.099(13) 0.099(13) 0.100(13) -0.005(5) -0.011(5) -0.006(5)
C19 0.11(3) 0.018(17) 0.08(3) -0.002(18) 0.02(2) 0.008(19)
C22 0.16(2) 0.16(2) 0.16(2) -0.008(5) -0.015(6) -0.008(5)
C23 0.119(19) 0.119(19) 0.119(19) -0.006(4) -0.013(5) -0.006(4)
C24 0.082(13) 0.079(12) 0.083(13) -0.003(5) -0.008(5) -0.003(5)
C18 0.045(9) 0.045(9) 0.045(9) -0.001(4) -0.004(4) -0.003(4)
C17 0.030(8) 0.029(7) 0.029(8) -0.003(5) -0.002(5) 0.000(5)
C20 0.051(9) 0.049(9) 0.051(9) -0.002(4) -0.006(4) -0.002(4)
C13 0.114(17) 0.115(18) 0.116(18) -0.006(4) -0.012(4) -0.006(4)
C11 0.054(8) 0.053(8) 0.054(8) -0.002(4) -0.006(4) -0.001(4)
C10 0.02(2) 0.06(2) 0.11(3) -0.02(2) -0.002(19) 0.014(18)
C12 0.059(10) 0.061(10) 0.062(10) 0.001(4) -0.010(4) -0.007(4)
C14 0.22(4) 0.22(4) 0.22(4) -0.013(6) -0.022(7) -0.012(6)
C5 0.065(11) 0.063(11) 0.063(11) -0.005(5) -0.008(5) -0.003(5)
C21 0.024(7) 0.018(7) 0.020(7) -0.005(5) 0.001(5) 0.006(5)
C1 0.022(7) 0.021(7) 0.019(6) 0.000(5) 0.003(5) 0.000(5)
C3 0.11(4) 0.07(3) 0.08(3) 0.04(3) 0.00(3) -0.02(3)
C2 0.067(10) 0.065(11) 0.069(10) -0.004(5) -0.002(5) -0.004(5)
C4 0.052(9) 0.051(9) 0.052(9) -0.003(4) -0.005(4) -0.004(4)
C6 0.13(2) 0.13(2) 0.13(2) -0.006(5) -0.013(5) -0.007(5)
C7 0.110(17) 0.110(17) 0.110(17) -0.003(5) -0.012(5) -0.008(5)
C8 0.082(13) 0.082(12) 0.083(13) -0.005(4) -0.009(4) -0.007(4)
C15 0.046(11) 0.044(11) 0.048(11) -0.004(8) -0.011(9) -0.002(8)
C9 0.053(9) 0.054(9) 0.056(9) -0.003(5) -0.006(5) -0.002(5)
C46 0.08(4) 0.09(4) 0.15(5) 0.01(3) 0.06(3) -0.02(3)
C45 0.058(9) 0.055(9) 0.057(8) -0.001(5) -0.006(5) -0.004(5)
C48 0.09(3) 0.05(2) 0.20(5) -0.03(2) 0.09(3) 0.02(2)
C47 0.17(3) 0.17(3) 0.17(3) -0.011(5) -0.017(6) -0.010(5)
C44 0.046(7) 0.046(8) 0.047(8) -0.001(5) -0.006(5) 0.000(5)
C41 0.044(11) 0.054(11) 0.051(12) -0.013(8) -0.004(9) -0.007(9)
C43 0.059(11) 0.064(13) 0.060(13) -0.001(9) -0.006(9) -0.012(9)
C42 0.041(9) 0.042(8) 0.039(9) 0.001(5) -0.004(5) -0.001(5)
C34 0.054(10) 0.055(10) 0.056(10) -0.004(4) -0.005(4) -0.003(4)
C35 0.057(12) 0.060(12) 0.052(11) -0.008(8) 0.006(9) -0.007(9)
C36 0.06(3) 0.09(2) 0.08(3) -0.02(2) 0.02(2) -0.01(2)
C39 0.121(16) 0.121(17) 0.121(17) -0.007(5) -0.012(5) -0.007(5)
C38 0.079(15) 0.083(14) 0.086(15) -0.008(10) -0.011(9) -0.009(9)
C40 0.110(18) 0.110(18) 0.109(17) -0.007(5) -0.011(5) -0.006(5)
C25 0.095(16) 0.088(16) 0.096(16) -0.003(10) -0.008(10) -0.007(10)
C30 0.080(12) 0.080(13) 0.079(13) -0.005(5) -0.006(5) -0.006(5)
C26 0.033(10) 0.038(9) 0.043(11) -0.003(8) -0.006(8) 0.000(8)
C27 0.084(15) 0.084(15) 0.078(15) 0.002(9) -0.002(9) -0.007(9)
C28 0.057(11) 0.045(9) 0.055(11) -0.011(8) -0.002(9) 0.007(8)
C29 0.074(14) 0.066(13) 0.066(13) -0.008(9) -0.009(9) -0.013(9)
C33 0.027(9) 0.029(9) 0.029(10) -0.013(8) 0.009(7) 0.005(7)
C31 0.069(15) 0.066(14) 0.070(15) -0.009(9) 0.005(9) -0.011(9)
C32 0.03(2) 0.09(3) 0.19(5) 0.02(3) -0.01(3) 0.007(18)
C114 0.10(4) 0.17(6) 0.18(6) 0.04(5) -0.01(4) -0.03(4)
C119 0.18(2) 0.18(2) 0.18(2) -0.014(10) -0.023(10) -0.009(10)
C120 0.19(2) 0.19(2) 0.19(2) -0.010(5) -0.020(6) -0.011(5)
C118 0.19(2) 0.19(2) 0.19(2) -0.012(4) -0.021(5) -0.011(4)
C117 0.20(3) 0.20(2) 0.20(3) -0.013(10) -0.019(11) -0.013(10)
C115 0.205(19) 0.205(19) 0.204(19) -0.012(4) -0.022(5) -0.011(4)
C116 0.204(19) 0.204(19) 0.204(19) -0.011(4) -0.023(5) -0.011(4)
C112 0.14(3) 0.13(3) 0.13(3) 0.004(18) -0.022(19) -0.003(18)
C105 0.04(2) 0.10(3) 0.12(4) 0.04(3) 0.02(2) -0.02(2)
C37 0.037(8) 0.038(8) 0.042(8) -0.009(5) -0.005(5) -0.006(5)
C103 0.11(4) 0.13(4) 0.09(4) -0.01(3) 0.01(3) -0.06(3)
C106 0.13(4) 0.08(3) 0.10(4) 0.03(3) 0.04(3) 0.00(3)
C107 0.20(6) 0.06(3) 0.07(3) 0.04(2) 0.02(3) 0.00(3)
C104 0.07(3) 0.09(3) 0.07(3) -0.01(2) 0.01(2) 0.03(2)
C111 0.06(3) 0.09(3) 0.19(5) 0.02(3) -0.01(3) -0.03(2)
C110 0.102(15) 0.102(15) 0.102(15) -0.006(5) -0.011(5) -0.006(5)
C113 0.13(5) 0.11(4) 0.14(5) -0.01(4) -0.01(4) 0.06(4)
C109 0.093(14) 0.093(14) 0.093(14) -0.006(5) -0.008(5) -0.006(5)
C108 0.12(4) 0.06(2) 0.10(4) 0.03(2) -0.03(2) -0.04(3)
C52 0.17(7) 0.19(8) 0.16(7) -0.07(6) 0.03(6) -0.07(6)
C53 0.21(8) 0.16(7) 0.16(7) -0.03(6) -0.03(6) -0.06(6)
C49 0.07(3) 0.09(3) 0.13(5) -0.05(3) -0.01(3) -0.01(3)
C51 0.11(4) 0.05(3) 0.16(5) 0.00(3) -0.02(4) -0.03(3)
C54 0.10(5) 0.20(7) 0.16(6) 0.06(6) 0.03(4) 0.01(5)
C55 0.23(9) 0.16(7) 0.21(8) 0.08(6) 0.01(7) -0.13(7)
C50 0.14(5) 0.10(4) 0.14(5) -0.01(4) 0.00(4) -0.04(4)
C56 0.19(3) 0.19(3) 0.19(3) -0.011(5) -0.021(6) -0.010(5)
C57 0.14(2) 0.14(2) 0.14(2) -0.008(5) -0.016(6) -0.008(5)
C58 0.08(3) 0.09(3) 0.16(5) 0.05(3) 0.05(3) -0.01(3)
C66 0.103(17) 0.096(17) 0.094(17) -0.004(10) -0.002(10) -0.006(10)
C65 0.14(4) 0.12(4) 0.12(5) -0.05(4) -0.06(4) -0.02(4)
C60 0.15(3) 0.14(3) 0.14(3) -0.010(10) -0.015(10) -0.011(10)
C64 0.128(18) 0.123(18) 0.127(17) -0.007(9) -0.011(10) -0.009(10)
C63 0.118(18) 0.118(18) 0.120(17) -0.012(9) -0.012(10) -0.003(10)
C59 0.11(4) 0.05(3) 0.15(5) -0.04(3) 0.03(3) 0.04(3)
C62 0.108(13) 0.106(13) 0.109(13) -0.005(5) -0.009(5) -0.005(5)
C61 0.109(13) 0.109(12) 0.109(13) -0.006(4) -0.011(4) -0.006(4)
C78 0.08(3) 0.022(18) 0.13(4) -0.02(2) -0.01(3) -0.005(18)
C82 0.126(15) 0.125(15) 0.125(14) -0.008(5) -0.013(5) -0.006(5)
C81 0.126(15) 0.125(15) 0.125(14) -0.007(5) -0.013(5) -0.007(5)
C77 0.12(5) 0.14(6) 0.20(7) 0.00(5) -0.07(5) -0.01(4)
C80 0.15(2) 0.15(2) 0.15(2) -0.009(10) -0.018(10) -0.011(10)
C79 0.09(4) 0.13(5) 0.18(6) 0.01(4) -0.03(3) 0.02(3)
C76 0.17(5) 0.08(3) 0.09(4) 0.04(3) 0.01(3) -0.03(3)
C84 0.14(2) 0.14(2) 0.15(2) -0.008(10) -0.011(10) -0.012(10)
C83 0.14(3) 0.07(3) 0.07(3) 0.01(2) 0.00(3) -0.03(3)
C96 0.21(6) 0.04(2) 0.12(4) -0.02(2) 0.07(4) -0.02(3)
C100 0.14(6) 0.09(4) 0.21(7) 0.02(4) 0.04(5) 0.03(4)
C99 0.20(8) 0.04(3) 0.35(12) -0.02(5) 0.01(8) 0.02(4)
C95 0.11(5) 0.12(5) 0.18(6) -0.04(4) 0.06(4) -0.03(4)
C98 0.19(3) 0.19(3) 0.19(3) -0.014(10) -0.020(11) -0.012(10)
C97 0.15(2) 0.15(2) 0.15(2) -0.009(10) -0.013(10) -0.004(10)
C94 0.12(4) 0.11(4) 0.12(4) -0.04(3) 0.00(3) 0.01(3)
C102 0.154(18) 0.154(18) 0.153(18) -0.008(5) -0.017(5) -0.010(5)
C101 0.152(18) 0.152(18) 0.152(18) -0.009(5) -0.018(5) -0.009(5)
C92 0.177(18) 0.171(15) 0.178(18) -0.001(9) -0.015(10) -0.016(10)
C93 0.166(15) 0.167(15) 0.166(15) -0.009(5) -0.015(5) -0.009(5)
C85 0.10(5) 0.15(6) 0.23(8) -0.09(5) -0.05(5) 0.03(4)
C88 0.28(3) 0.28(3) 0.28(3) -0.016(6) -0.031(6) -0.016(5)
C89 0.28(3) 0.28(3) 0.28(3) -0.016(5) -0.031(6) -0.016(4)
C90 0.25(4) 0.25(4) 0.25(4) -0.014(6) -0.028(7) -0.014(6)
C91 0.31(5) 0.31(5) 0.31(5) -0.018(6) -0.034(8) -0.017(6)
C87 0.22(9) 0.30(11) 0.16(7) -0.03(7) 0.04(6) -0.14(9)
C86 0.08(5) 0.17(7) 0.29(10) 0.01(7) -0.05(5) -0.01(4)
C69 0.19(3) 0.19(3) 0.19(3) -0.008(10) -0.020(11) -0.007(10)
C67 0.14(5) 0.12(4) 0.13(5) -0.02(4) 0.05(4) -0.02(4)
C74 0.38(5) 0.38(5) 0.38(5) -0.021(6) -0.042(7) -0.021(6)
C75 0.38(5) 0.38(5) 0.38(5) -0.021(11) -0.041(11) -0.021(11)
C73 0.26(4) 0.26(3) 0.26(4) -0.014(11) -0.027(11) -0.016(10)
C72 0.26(4) 0.26(3) 0.26(4) -0.016(11) -0.028(11) -0.015(10)
C71 0.32(4) 0.32(4) 0.32(4) -0.018(6) -0.035(7) -0.019(6)
C70 0.32(4) 0.32(4) 0.32(4) -0.018(6) -0.035(7) -0.018(6)
C68 0.20(8) 0.18(7) 0.25(9) -0.02(6) 0.16(7) -0.04(6)
N16 0.17(5) 0.10(3) 0.36(9) -0.01(4) -0.08(5) 0.04(4)
C16 0.113(17) 0.112(17) 0.113(17) -0.008(5) -0.013(5) -0.006(5)

loop_
_atom_type_symbol
_atom_type_description
_atom_type_scat_dispersion_real
_atom_type_scat_dispersion_imag
_atom_type_scat_source
Fe Fe 0.3463 0.8444 'International Tables Vol C Tables 4.2.6.8 and 6.1.1.4'
Re Re -1.0185 7.231 'International Tables Vol C Tables 4.2.6.8 and 6.1.1.4'
C C 0.0033 0.0016 'International Tables Vol C Tables 4.2.6.8 and 6.1.1.4'
H H 0 0 'International Tables Vol C Tables 4.2.6.8 and 6.1.1.4'
N N 0.0061 0.0033 'International Tables Vol C Tables 4.2.6.8 and 6.1.1.4'
O O 0.0106 0.006 'International Tables Vol C Tables 4.2.6.8 and 6.1.1.4'

loop_
_geom_angle_atom_site_label_1
_geom_angle_atom_site_label_2
_geom_angle_atom_site_label_3
_geom_angle
_geom_angle_site_symmetry_1
_geom_angle_site_symmetry_3
C6 Re1 C5 104(2) . .
C6 Re1 C3 146(2) . .
C5 Re1 C3 88.9(16) . .
C6 Re1 C2 91(2) . .
C5 Re1 C2 149.1(15) . .
C3 Re1 C2 94.3(17) . .
C6 Re1 C4 69.6(19) . .
C5 Re1 C4 76.1(14) . .
C3 Re1 C4 144.0(14) . .
C2 Re1 C4 83.6(14) . .
C6 Re1 C1 141.0(18) . .
C5 Re1 C1 74.0(12) . .
C3 Re1 C1 72.3(12) . .
C2 Re1 C1 77.8(12) . .
C4 Re1 C1 72.2(11) . .
C6 Re1 C8 75(2) . .
C5 Re1 C8 145.4(16) . .
C3 Re1 C8 76.9(16) . .
C2 Re1 C8 64.6(15) . .
C4 Re1 C8 131.9(15) . .
C1 Re1 C8 128.6(14) . .
C6 Re1 C7 76(2) . .
C5 Re1 C7 72.4(18) . .
C3 Re1 C7 78.8(18) . .
C2 Re1 C7 138.4(18) . .
C4 Re1 C7 125.1(17) . .
C1 Re1 C7 135.5(16) . .
C8 Re1 C7 73.9(19) . .
C48 Re6 C47 78(3) . .
C48 Re6 C43 68.7(15) . .
C47 Re6 C43 131(2) . .
C48 Re6 C41 141.5(15) . .
C47 Re6 C41 130(2) . .
C43 Re6 C41 72.8(13) . .
C48 Re6 C44 146.8(15) . .
C47 Re6 C44 74(2) . .
C43 Re6 C44 144.5(13) . .
C41 Re6 C44 71.7(12) . .
C48 Re6 C45 97(2) . .
C47 Re6 C45 138(2) . .
C43 Re6 C45 82.7(14) . .
C41 Re6 C45 77.8(13) . .
C44 Re6 C45 90.7(13) . .
C48 Re6 C42 97.0(16) . .
C47 Re6 C42 72(2) . .
C43 Re6 C42 77.6(13) . .
C41 Re6 C42 74.7(12) . .
C44 Re6 C42 92.2(12) . .
C45 Re6 C42 149.9(12) . .
C48 Re6 C46 76.2(14) . .
C47 Re6 C46 68(3) . .
C43 Re6 C46 132.3(16) . .
C41 Re6 C46 133.8(16) . .
C44 Re6 C46 76.0(14) . .
C45 Re6 C46 70.3(19) . .
C42 Re6 C46 139.2(19) . .
C33 Re5 C37 75.3(11) . .
C33 Re5 C39 135.1(18) . .
C37 Re5 C39 126.0(18) . .
C33 Re5 C38 140.8(14) . .
C37 Re5 C38 65.9(15) . .
C39 Re5 C38 77(2) . .
C33 Re5 C35 68.8(12) . .
C37 Re5 C35 144.1(13) . .
C39 Re5 C35 81.2(19) . .
C38 Re5 C35 149.9(16) . .
C33 Re5 C36 75.3(13) . .
C37 Re5 C36 80.6(14) . .
C39 Re5 C36 71(2) . .
C38 Re5 C36 103.0(16) . .
C35 Re5 C36 88.6(14) . .
C33 Re5 C40 129.2(16) . .
C37 Re5 C40 130.3(17) . .
C39 Re5 C40 71(2) . .
C38 Re5 C40 76.6(19) . .
C35 Re5 C40 77.1(18) . .
C36 Re5 C40 141.1(19) . .
C33 Re5 C34 74.3(12) . .
C37 Re5 C34 81.4(12) . .
C39 Re5 C34 140.3(19) . .
C38 Re5 C34 93.8(15) . .
C35 Re5 C34 90.4(13) . .
C36 Re5 C34 147.7(15) . .
C40 Re5 C34 69.4(17) . .
C27 Re4 C25 75.1(18) . .
C27 Re4 C29 72.2(17) . .
C25 Re4 C29 134.7(17) . .
C27 Re4 C26 77.9(15) . .
C25 Re4 C26 70.6(15) . .
C29 Re4 C26 129.5(13) . .
C27 Re4 C28 88.5(15) . .
C25 Re4 C28 70.3(15) . .
C29 Re4 C28 78.4(14) . .
C26 Re4 C28 140.8(12) . .
C27 Re4 C30 98.5(16) . .
C25 Re4 C30 141.4(17) . .
C29 Re4 C30 74.5(16) . .
C26 Re4 C30 70.8(14) . .
C28 Re4 C30 148.2(14) . .
C27 Re4 C32 140.3(19) . .
C25 Re4 C32 132.2(19) . .
C29 Re4 C32 68.5(18) . .
C26 Re4 C32 133.2(14) . .
C28 Re4 C32 78.6(14) . .
C30 Re4 C32 76.3(17) . .
C27 Re4 C31 149.1(16) . .
C25 Re4 C31 76.8(16) . .
C29 Re4 C31 138.4(15) . .
C26 Re4 C31 81.1(13) . .
C28 Re4 C31 93.8(14) . .
C30 Re4 C31 95.6(15) . .
C32 Re4 C31 69.9(18) . .
C12 Re2 C14 73(3) . .
C12 Re2 C10 82.3(15) . .
C14 Re2 C10 95(3) . .
C12 Re2 C9 72.9(15) . .
C14 Re2 C9 145(3) . .
C10 Re2 C9 74.9(13) . .
C12 Re2 C11 144.7(14) . .
C14 Re2 C11 143(3) . .
C10 Re2 C11 89.6(14) . .
C9 Re2 C11 71.8(13) . .
C12 Re2 C15 80.2(14) . .
C14 Re2 C15 104(3) . .
C10 Re2 C15 149.4(12) . .
C9 Re2 C15 76.0(12) . .
C11 Re2 C15 90.4(13) . .
C12 Re2 C16 129.4(18) . .
C14 Re2 C16 76(3) . .
C10 Re2 C16 139.7(17) . .
C9 Re2 C16 132.3(17) . .
C11 Re2 C16 76.5(17) . .
C15 Re2 C16 69.4(17) . .
C12 Re2 C13 136.0(19) . .
C14 Re2 C13 76(3) . .
C10 Re2 C13 70.4(17) . .
C9 Re2 C13 128.1(17) . .
C11 Re2 C13 70.5(17) . .
C15 Re2 C13 137.5(17) . .
C16 Re2 C13 69(2) . .
C22 Re3 C23 75(3) . .
C22 Re3 C19 71(3) . .
C23 Re3 C19 95.0(19) . .
C22 Re3 C24 68(3) . .
C23 Re3 C24 76(2) . .
C19 Re3 C24 139.2(17) . .
C22 Re3 C17 133(2) . .
C23 Re3 C17 141.6(19) . .
C19 Re3 C17 76.1(13) . .
C24 Re3 C17 134.3(14) . .
C22 Re3 C20 76(3) . .
C23 Re3 C20 147(2) . .
C19 Re3 C20 89.8(13) . .
C24 Re3 C20 79.7(15) . .
C17 Re3 C20 71.2(11) . .
C22 Re3 C21 132(2) . .
C23 Re3 C21 69.5(18) . .
C19 Re3 C21 81.2(13) . .
C24 Re3 C21 128.5(13) . .
C17 Re3 C21 72.2(10) . .
C20 Re3 C21 143.4(11) . .
C22 Re3 C18 137(3) . .
C23 Re3 C18 102.1(19) . .
C19 Re3 C18 150.3(14) . .
C24 Re3 C18 69.4(14) . .
C17 Re3 C18 75.5(11) . .
C20 Re3 C18 88.9(12) . .
C21 Re3 C18 82.3(11) . .
N41 Fe6 N41 180.0(15) 2_675 .
N41 Fe6 N25 92.9(10) 2_675 2_675
N41 Fe6 N25 87.1(10) . 2_675
N41 Fe6 N25 87.1(10) 2_675 .
N41 Fe6 N25 92.9(10) . .
N25 Fe6 N25 180.0(17) 2_675 .
N41 Fe6 N33 89.2(11) 2_675 .
N41 Fe6 N33 90.8(11) . .
N25 Fe6 N33 91.7(10) 2_675 .
N25 Fe6 N33 88.3(10) . .
N41 Fe6 N33 90.8(11) 2_675 2_675
N41 Fe6 N33 89.2(11) . 2_675
N25 Fe6 N33 88.3(10) 2_675 2_675
N25 Fe6 N33 91.7(10) . 2_675
N33 Fe6 N33 180 . 2_675
N9 Fe1 N9 180 . 2_766
N9 Fe1 N1 91.4(9) . 2_766
N9 Fe1 N1 88.6(9) 2_766 2_766
N9 Fe1 N1 88.6(9) . .
N9 Fe1 N1 91.4(9) 2_766 .
N1 Fe1 N1 180 2_766 .
N9 Fe1 N17 89.8(10) . 2_766
N9 Fe1 N17 90.2(10) 2_766 2_766
N1 Fe1 N17 88.0(10) 2_766 2_766
N1 Fe1 N17 92.0(10) . 2_766
N9 Fe1 N17 90.2(10) . .
N9 Fe1 N17 89.8(10) 2_766 .
N1 Fe1 N17 92.0(10) 2_766 .
N1 Fe1 N17 88.0(10) . .
N17 Fe1 N17 180 2_766 .
N26 Fe9 N37 90.9(12) . 2_675
N26 Fe9 N43 92.4(12) . .
N37 Fe9 N43 89.0(12) 2_675 .
N26 Fe9 N67 174.3(13) . .
N37 Fe9 N67 93.7(12) 2_675 .
N43 Fe9 N67 91.1(12) . .
N26 Fe9 N68 89.1(13) . .
N37 Fe9 N68 177.0(12) 2_675 .
N43 Fe9 N68 94.0(13) . .
N67 Fe9 N68 86.1(14) . .
N26 Fe9 N69 92.4(13) . .
N37 Fe9 N69 91.8(12) 2_675 .
N43 Fe9 N69 175.1(12) . .
N67 Fe9 N69 84.1(14) . .
N68 Fe9 N69 85.2(13) . .
N31 Fe10 N36 88.5(15) 2_675 .
N31 Fe10 N44 91.6(14) 2_675 .
N36 Fe10 N44 91.6(12) . .
N31 Fe10 N72 92.7(15) 2_675 .
N36 Fe10 N72 93.7(14) . .
N44 Fe10 N72 173.2(13) . .
N31 Fe10 N70 177.6(17) 2_675 .
N36 Fe10 N70 93.8(15) . .
N44 Fe10 N70 89.3(12) . .
N72 Fe10 N70 86.2(14) . .
N31 Fe10 N71 93.9(17) 2_675 .
N36 Fe10 N71 176.5(16) . .
N44 Fe10 N71 90.9(14) . .
N72 Fe10 N71 83.6(16) . .
N70 Fe10 N71 83.8(17) . .
N11 Fe3 N21 88.1(13) . 2_766
N11 Fe3 N54 177.4(19) . .
N21 Fe3 N54 94.6(19) 2_766 .
N11 Fe3 N4 89.0(14) . .
N21 Fe3 N4 88.9(12) 2_766 .
N54 Fe3 N4 91.0(18) . .
N11 Fe3 N53 95.8(18) . .
N21 Fe3 N53 92.0(12) 2_766 .
N54 Fe3 N53 84(2) . .
N4 Fe3 N53 175.2(19) . .
N11 Fe3 N52 94.9(13) . .
N21 Fe3 N52 176.1(13) 2_766 .
N54 Fe3 N52 82.4(19) . .
N4 Fe3 N52 93.7(13) . .
N53 Fe3 N52 85.1(13) . .
N5 Fe4 N57 95.7(18) 2_766 .
N5 Fe4 N56 90.4(16) 2_766 .
N57 Fe4 N56 87.3(17) . .
N5 Fe4 N19 89.2(14) 2_766 .
N57 Fe4 N19 174.9(19) . .
N56 Fe4 N19 91.2(15) . .
N5 Fe4 N55 174.1(16) 2_766 .
N57 Fe4 N55 82(2) . .
N56 Fe4 N55 84.0(16) . .
N19 Fe4 N55 92.9(16) . .
N5 Fe4 N12 92.8(13) 2_766 .
N57 Fe4 N12 89.0(15) . .
N56 Fe4 N12 175.3(13) . .
N19 Fe4 N12 92.2(12) . .
N55 Fe4 N12 92.7(14) . .
N61 Fe7 N35 92.0(18) . .
N61 Fe7 N42 175.8(19) . .
N35 Fe7 N42 91.4(12) . .
N61 Fe7 N63 84(2) . .
N35 Fe7 N63 173.5(18) . .
N42 Fe7 N63 92.5(15) . .
N61 Fe7 N27 91.7(19) . .
N35 Fe7 N27 91.4(11) . .
N42 Fe7 N27 90.7(11) . .
N63 Fe7 N27 93.7(16) . .
N61 Fe7 N62 82(2) . .
N35 Fe7 N62 91.2(16) . .
N42 Fe7 N62 95.4(16) . .
N63 Fe7 N62 83(2) . .
N27 Fe7 N62 173.3(16) . .
N28 Fe8 N34 90.3(12) . .
N28 Fe8 N64 92.0(14) . .
N34 Fe8 N64 92.7(15) . .
N28 Fe8 N45 89.6(12) . 2_675
N34 Fe8 N45 89.9(12) . 2_675
N64 Fe8 N45 176.9(14) . 2_675
N28 Fe8 N66 173.5(12) . .
N34 Fe8 N66 92.1(12) . .
N64 Fe8 N66 81.9(14) . .
N45 Fe8 N66 96.4(11) 2_675 .
N28 Fe8 N65 90.5(14) . .
N34 Fe8 N65 179.1(16) . .
N64 Fe8 N65 87.0(17) . .
N45 Fe8 N65 90.3(15) 2_675 .
N66 Fe8 N65 87.1(14) . .
N15 Fe5 N3 89.4(13) 2_766 .
N15 Fe5 N18 89.3(13) 2_766 .
N3 Fe5 N18 91.8(12) . .
N15 Fe5 N59 95.6(16) 2_766 .
N3 Fe5 N59 93.3(14) . .
N18 Fe5 N59 172.9(14) . .
N15 Fe5 N60 93.9(13) 2_766 .
N3 Fe5 N60 174.3(13) . .
N18 Fe5 N60 92.8(12) . .
N59 Fe5 N60 81.8(14) . .
N15 Fe5 N58 175.1(14) 2_766 .
N3 Fe5 N58 94.5(13) . .
N18 Fe5 N58 93.5(13) . .
N59 Fe5 N58 81.2(15) . .
N60 Fe5 N58 82.0(13) . .
N2 Fe2 N20 89.4(13) . .
N2 Fe2 N10 89.9(13) . .
N20 Fe2 N10 91.4(11) . .
N2 Fe2 N49 175.0(15) . .
N20 Fe2 N49 92.9(15) . .
N10 Fe2 N49 94.5(16) . .
N2 Fe2 N51 92.7(13) . .
N20 Fe2 N51 92.0(12) . .
N10 Fe2 N51 175.7(13) . .
N49 Fe2 N51 82.7(15) . .
N2 Fe2 N50 94.0(16) . .
N20 Fe2 N50 172.9(14) . .
N10 Fe2 N50 94.9(16) . .
N49 Fe2 N50 83.3(17) . .
N51 Fe2 N50 81.6(16) . .
C19 N19 Fe4 173(4) . .
C17 N17 Fe1 174(3) . .
C20 N20 Fe2 175(3) . .
C18 N18 Fe5 170(3) . .
C12 N12 Fe4 176(3) . .
C10 N10 Fe2 168(3) . .
C11 N11 Fe3 177(3) . .
C5 N5 Fe4 171(3) . 2_766
C21 N21 Fe3 179(3) . 2_766
C3 N3 Fe5 177(3) . .
C4 N4 Fe3 177(3) . .
C1 N1 Fe1 179(2) . .
C2 N2 Fe2 171(3) . .
C15 N15 Fe5 176(4) . 2_766
C9 N9 Fe1 178(3) . .
C45 N45 Fe8 177(3) . 2_675
C44 N44 Fe10 175(3) . .
C41 N41 Fe6 174(3) . .
C42 N42 Fe7 172(3) . .
C43 N43 Fe9 173(3) . .
C36 N36 Fe10 176(3) . .
C34 N34 Fe8 174(3) . .
C35 N35 Fe7 175(3) . .
C28 N28 Fe8 173(3) . .
C25 N25 Fe6 179(3) . .
C26 N26 Fe9 179(3) . .
C27 N27 Fe7 170(3) . .
C33 N33 Fe6 175(2) . .
C31 N31 Fe10 174(4) . 2_675
C112 N70 C120 111(5) . .
C112 N70 C115 105(4) . .
C120 N70 C115 122(5) . .
C112 N70 Fe10 115(4) . .
C120 N70 Fe10 102(4) . .
C115 N70 Fe10 102(4) . .
C113 N71 C116 108(5) . .
C113 N71 C117 103(4) . .
C116 N71 C117 129(5) . .
C113 N71 Fe10 110(3) . .
C116 N71 Fe10 105(4) . .
C117 N71 Fe10 100(4) . .
C114 N72 C118 102(5) . .
C114 N72 C119 106(4) . .
C118 N72 C119 120(4) . .
C114 N72 Fe10 114(3) . .
C118 N72 Fe10 110(4) . .
C119 N72 Fe10 105(3) . .
C37 N37 Fe9 178(2) . 2_675
C105 N69 C109 108(3) . .
C105 N69 C110 112(4) . .
C109 N69 C110 114(3) . .
C105 N69 Fe9 113(2) . .
C109 N69 Fe9 107(3) . .
C110 N69 Fe9 103(3) . .
C104 N68 C108 115(3) . .
C104 N68 C107 109(3) . .
C108 N68 C107 112(3) . .
C104 N68 Fe9 113(2) . .
C108 N68 Fe9 101(2) . .
C107 N68 Fe9 106(3) . .
C103 N67 C106 108(4) . .
C103 N67 C111 109(4) . .
C106 N67 C111 108(4) . .
C103 N67 Fe9 114(3) . .
C106 N67 Fe9 105(3) . .
C111 N67 Fe9 111(3) . .
C56 N50 C50 109(6) . .
C56 N50 C55 112(6) . .
C50 N50 C55 113(5) . .
C56 N50 Fe2 100(5) . .
C50 N50 Fe2 110(3) . .
C55 N50 Fe2 111(4) . .
C49 N49 C57 107(4) . .
C49 N49 C52 106(5) . .
C57 N49 C52 113(5) . .
C49 N49 Fe2 113(3) . .
C57 N49 Fe2 110(4) . .
C52 N49 Fe2 107(4) . .
C53 N51 C54 112(5) . .
C53 N51 C51 105(4) . .
C54 N51 C51 107(4) . .
C53 N51 Fe2 110(4) . .
C54 N51 Fe2 108(3) . .
C51 N51 Fe2 115(2) . .
C62 N53 C59 109(4) . .
C62 N53 C63 110(4) . .
C59 N53 C63 113(4) . .
C62 N53 Fe3 108(3) . .
C59 N53 Fe3 113(3) . .
C63 N53 Fe3 104(3) . .
C66 N52 C61 122(4) . .
C66 N52 C58 114(3) . .
C61 N52 C58 100(3) . .
C66 N52 Fe3 106(3) . .
C61 N52 Fe3 104(3) . .
C58 N52 Fe3 111(2) . .
C60 N54 C65 105(5) . .
C60 N54 C64 104(5) . .
C65 N54 C64 103(4) . .
C60 N54 Fe3 119(3) . .
C65 N54 Fe3 109(4) . .
C64 N54 Fe3 115(4) . .
C84 N58 C79 117(4) . .
C84 N58 C76 104(4) . .
C79 N58 C76 109(3) . .
C84 N58 Fe5 106(3) . .
C79 N58 Fe5 110(3) . .
C76 N58 Fe5 110(3) . .
C80 N59 C77 103(5) . .
C80 N59 C81 117(5) . .
C77 N59 C81 108(4) . .
C80 N59 Fe5 103(4) . .
C77 N59 Fe5 114(3) . .
C81 N59 Fe5 111(3) . .
C82 N60 C83 113(4) . .
C82 N60 C78 106(4) . .
C83 N60 C78 109(3) . .
C82 N60 Fe5 107(3) . .
C83 N60 Fe5 109(3) . .
C78 N60 Fe5 112(2) . .
C97 N64 C94 106(4) . .
C97 N64 C102 109(4) . .
C94 N64 C102 102(4) . .
C97 N64 Fe8 110(3) . .
C94 N64 Fe8 116(3) . .
C102 N64 Fe8 113(3) . .
C95 N65 C98 111(4) . .
C95 N65 C99 116(5) . .
C98 N65 C99 113(5) . .
C95 N65 Fe8 115(3) . .
C98 N65 Fe8 100(4) . .
C99 N65 Fe8 101(3) . .
C101 N66 C100 115(5) . .
C101 N66 C96 117(4) . .
C100 N66 C96 106(4) . .
C101 N66 Fe8 106(3) . .
C100 N66 Fe8 103(3) . .
C96 N66 Fe8 109(2) . .
C86 N62 C90 110(6) . .
C86 N62 C89 100(6) . .
C90 N62 C89 118(7) . .
C86 N62 Fe7 113(4) . .
C90 N62 Fe7 104(5) . .
C89 N62 Fe7 111(5) . .
C93 N61 C85 102(6) . .
C93 N61 C88 116(7) . .
C85 N61 C88 103(6) . .
C93 N61 Fe7 108(5) . .
C85 N61 Fe7 120(4) . .
C88 N61 Fe7 109(6) . .
C92 N63 C87 117(6) . .
C92 N63 C91 112(6) . .
C87 N63 C91 95(5) . .
C92 N63 Fe7 108(4) . .
C87 N63 Fe7 117(4) . .
C91 N63 Fe7 107(5) . .
C68 N56 C72 97(4) . .
C68 N56 C71 124(6) . .
C72 N56 C71 112(3) . .
C68 N56 Fe4 122(4) . .
C72 N56 Fe4 112(5) . .
C71 N56 Fe4 91(4) . .
C74 N57 C69 131(6) . .
C74 N57 C73 103(5) . .
C69 N57 C73 100(5) . .
C74 N57 Fe4 104(4) . .
C69 N57 Fe4 112(4) . .
C73 N57 Fe4 103(5) . .
C70 N55 C67 102(6) . .
C70 N55 C75 122(8) . .
C67 N55 C75 94(4) . .
C70 N55 Fe4 116(6) . .
C67 N55 Fe4 116(3) . .
C75 N55 Fe4 105(5) . .
N19 C19 Re3 175(4) . .
N22 C22 Re3 174(5) . .
N23 C23 Re3 176(5) . .
N24 C24 Re3 174(4) . .
N18 C18 Re3 176(3) . .
N17 C17 Re3 175(3) . .
N20 C20 Re3 176(3) . .
N13 C13 Re2 170(6) . .
N11 C11 Re2 176(3) . .
N10 C10 Re2 177(3) . .
N12 C12 Re2 177(3) . .
N14 C14 Re2 160(9) . .
N5 C5 Re1 171(3) . .
N21 C21 Re3 178(3) . .
N1 C1 Re1 175(2) . .
N3 C3 Re1 176(4) . .
N2 C2 Re1 167(3) . .
N4 C4 Re1 178(3) . .
N6 C6 Re1 177(6) . .
N7 C7 Re1 176(5) . .
N8 C8 Re1 175(4) . .
N15 C15 Re2 175(3) . .
N9 C9 Re2 178(3) . .
N46 C46 Re6 174(6) . .
N45 C45 Re6 170(3) . .
N48 C48 Re6 177(5) . .
N47 C47 Re6 172(7) . .
N44 C44 Re6 173(3) . .
N41 C41 Re6 174(3) . .
N43 C43 Re6 172(3) . .
N42 C42 Re6 173(3) . .
N34 C34 Re5 172(3) . .
N35 C35 Re5 174(3) . .
N36 C36 Re5 175(3) . .
N39 C39 Re5 172(5) . .
N38 C38 Re5 178(4) . .
N40 C40 Re5 175(5) . .
N25 C25 Re4 179(4) . .
N30 C30 Re4 178(4) . .
N26 C26 Re4 179(3) . .
N27 C27 Re4 176(4) . .
N28 C28 Re4 170(3) . .
N29 C29 Re4 165(4) . .
N33 C33 Re5 173(2) . .
N31 C31 Re4 175(4) . .
N32 C32 Re4 173(5) . .
N72 C114 H11A 109.5 . .
N72 C114 H11B 109.5 . .
H11A C114 H11B 109.5 . .
N72 C114 H11C 109.5 . .
H11A C114 H11C 109.5 . .
H11B C114 H11C 109.5 . .
C120 C119 N72 112(6) . .
C120 C119 H11D 109.3 . .
N72 C119 H11D 109.3 . .
C120 C119 H11E 109.3 . .
N72 C119 H11E 109.3 . .
H11D C119 H11E 107.9 . .
C119 C120 N70 127(6) . .
C119 C120 H12A 105.6 . .
N70 C120 H12A 105.6 . .
C119 C120 H12B 105.6 . .
N70 C120 H12B 105.6 . .
H12A C120 H12B 106.1 . .
C117 C118 N72 114(7) . .
C117 C118 H11F 108.7 . .
N72 C118 H11F 108.7 . .
C117 C118 H11G 108.7 . .
N72 C118 H11G 108.7 . .
H11F C118 H11G 107.6 . .
C118 C117 N71 120(7) . .
C118 C117 H11H 107.3 . .
N71 C117 H11H 107.3 . .
C118 C117 H11I 107.3 . .
N71 C117 H11I 107.3 . .
H11H C117 H11I 106.9 . .
C116 C115 N70 115(7) . .
C116 C115 H11J 108.6 . .
N70 C115 H11J 108.6 . .
C116 C115 H11K 108.6 . .
N70 C115 H11K 108.6 . .
H11J C115 H11K 107.6 . .
C115 C116 N71 124(8) . .
C115 C116 H11L 106.3 . .
N71 C116 H11L 106.3 . .
C115 C116 H11M 106.3 . .
N71 C116 H11M 106.3 . .
H11L C116 H11M 106.4 . .
N70 C112 H11N 109.5 . .
N70 C112 H11O 109.5 . .
H11N C112 H11O 109.5 . .
N70 C112 H11P 109.5 . .
H11N C112 H11P 109.5 . .
H11O C112 H11P 109.5 . .
N69 C105 H10A 109.5 . .
N69 C105 H10B 109.5 . .
H10A C105 H10B 109.5 . .
N69 C105 H10C 109.5 . .
H10A C105 H10C 109.5 . .
H10B C105 H10C 109.5 . .
N37 C37 Re5 175(3) . .
N67 C103 H10D 109.5 . .
N67 C103 H10E 109.5 . .
H10D C103 H10E 109.5 . .
N67 C103 H10F 109.5 . .
H10D C103 H10F 109.5 . .
H10E C103 H10F 109.5 . .
C107 C106 N67 111(4) . .
C107 C106 H10G 109.5 . .
N67 C106 H10G 109.5 . .
C107 C106 H10H 109.5 . .
N67 C106 H10H 109.5 . .
H10G C106 H10H 108.1 . .
C106 C107 N68 115(4) . .
C106 C107 H10I 108.6 . .
N68 C107 H10I 108.6 . .
C106 C107 H10J 108.6 . .
N68 C107 H10J 108.6 . .
H10I C107 H10J 107.6 . .
N68 C104 H10K 109.5 . .
N68 C104 H10L 109.5 . .
H10K C104 H10L 109.5 . .
N68 C104 H10M 109.5 . .
H10K C104 H10M 109.5 . .
H10L C104 H10M 109.5 . .
C110 C111 N67 108(4) . .
C110 C111 H11W 110.2 . .
N67 C111 H11W 110.2 . .
C110 C111 H11Z 110.2 . .
N67 C111 H11Z 110.2 . .
H11W C111 H11Z 108.5 . .
C111 C110 N69 112(4) . .
C111 C110 H11T 109.3 . .
N69 C110 H11T 109.3 . .
C111 C110 H11U 109.3 . .
N69 C110 H11U 109.3 . .
H11T C110 H11U 108 . .
N71 C113 H11Q 109.5 . .
N71 C113 H11R 109.5 . .
H11Q C113 H11R 109.5 . .
N71 C113 H11S 109.5 . .
H11Q C113 H11S 109.5 . .
H11R C113 H11S 109.5 . .
C108 C109 N69 113(4) . .
C108 C109 H10W 108.9 . .
N69 C109 H10W 108.9 . .
C108 C109 H10Z 108.9 . .
N69 C109 H10Z 108.9 . .
H10W C109 H10Z 107.7 . .
C109 C108 N68 113(4) . .
C109 C108 H10O 108.9 . .
N68 C108 H10O 108.9 . .
C109 C108 H10Q 108.9 . .
N68 C108 H10Q 108.9 . .
H10O C108 H10Q 107.7 . .
C53 C52 N49 107(6) . .
C53 C52 H52A 110.4 . .
N49 C52 H52A 110.4 . .
C53 C52 H52B 110.4 . .
N49 C52 H52B 110.4 . .
H52A C52 H52B 108.6 . .
N51 C53 C52 119(6) . .
N51 C53 H53A 107.7 . .
C52 C53 H53A 107.7 . .
N51 C53 H53B 107.7 . .
C52 C53 H53B 107.7 . .
H53A C53 H53B 107.1 . .
N49 C49 H49A 109.5 . .
N49 C49 H49B 109.5 . .
H49A C49 H49B 109.5 . .
N49 C49 H49C 109.5 . .
H49A C49 H49C 109.5 . .
H49B C49 H49C 109.5 . .
N51 C51 H51A 109.5 . .
N51 C51 H51B 109.5 . .
H51A C51 H51B 109.5 . .
N51 C51 H51C 109.5 . .
H51A C51 H51C 109.5 . .
H51B C51 H51C 109.5 . .
N51 C54 C55 109(5) . .
N51 C54 H54A 109.9 . .
C55 C54 H54A 109.9 . .
N51 C54 H54B 109.9 . .
C55 C54 H54B 109.9 . .
H54A C54 H54B 108.3 . .
N50 C55 C54 113(6) . .
N50 C55 H55A 109 . .
C54 C55 H55A 109 . .
N50 C55 H55B 109 . .
C54 C55 H55B 109 . .
H55A C55 H55B 107.8 . .
N50 C50 H50A 109.5 . .
N50 C50 H50B 109.5 . .
H50A C50 H50B 109.5 . .
N50 C50 H50C 109.5 . .
H50A C50 H50C 109.5 . .
H50B C50 H50C 109.5 . .
N50 C56 C57 123(7) . .
N50 C56 H56A 106.6 . .
C57 C56 H56A 106.6 . .
N50 C56 H56B 106.6 . .
C57 C56 H56B 106.6 . .
H56A C56 H56B 106.5 . .
C56 C57 N49 112(6) . .
C56 C57 H57A 109.3 . .
N49 C57 H57A 109.3 . .
C56 C57 H57B 109.3 . .
N49 C57 H57B 109.3 . .
H57A C57 H57B 108 . .
N52 C58 H58A 109.5 . .
N52 C58 H58B 109.5 . .
H58A C58 H58B 109.5 . .
N52 C58 H58C 109.5 . .
H58A C58 H58C 109.5 . .
H58B C58 H58C 109.5 . .
C65 C66 N52 121(5) . .
C65 C66 H66A 107.2 . .
N52 C66 H66A 107.2 . .
C65 C66 H66B 107.2 . .
N52 C66 H66B 107.2 . .
H66A C66 H66B 106.8 . .
C66 C65 N54 109(6) . .
C66 C65 H65A 109.8 . .
N54 C65 H65A 109.8 . .
C66 C65 H65B 109.8 . .
N54 C65 H65B 109.8 . .
H65A C65 H65B 108.2 . .
N54 C60 H60A 109.5 . .
N54 C60 H60B 109.5 . .
H60A C60 H60B 109.5 . .
N54 C60 H60C 109.5 . .
H60A C60 H60C 109.5 . .
H60B C60 H60C 109.5 . .
C63 C64 N54 106(5) . .
C63 C64 H64A 110.5 . .
N54 C64 H64A 110.5 . .
C63 C64 H64B 110.5 . .
N54 C64 H64B 110.5 . .
H64A C64 H64B 108.7 . .
C64 C63 N53 111(5) . .
C64 C63 H63A 109.4 . .
N53 C63 H63A 109.4 . .
C64 C63 H63B 109.4 . .
N53 C63 H63B 109.4 . .
H63A C63 H63B 108 . .
N53 C59 H59A 109.5 . .
N53 C59 H59B 109.5 . .
H59A C59 H59B 109.5 . .
N53 C59 H59C 109.5 . .
H59A C59 H59C 109.5 . .
H59B C59 H59C 109.5 . .
N53 C62 C61 115(4) . .
N53 C62 H62A 108.6 . .
C61 C62 H62A 108.6 . .
N53 C62 H62B 108.6 . .
C61 C62 H62B 108.6 . .
H62A C62 H62B 107.6 . .
N52 C61 C62 101(4) . .
N52 C61 H61A 111.6 . .
C62 C61 H61A 111.6 . .
N52 C61 H61B 111.6 . .
C62 C61 H61B 111.6 . .
H61A C61 H61B 109.4 . .
N60 C78 H78A 109.5 . .
N60 C78 H78B 109.5 . .
H78A C78 H78B 109.5 . .
N60 C78 H78C 109.5 . .
H78A C78 H78C 109.5 . .
H78B C78 H78C 109.5 . .
N60 C82 C81 115(5) . .
N60 C82 H82A 108.5 . .
C81 C82 H82A 108.5 . .
N60 C82 H82B 108.5 . .
C81 C82 H82B 108.5 . .
H82A C82 H82B 107.5 . .
N59 C81 C82 110(4) . .
N59 C81 H81A 109.6 . .
C82 C81 H81A 109.6 . .
N59 C81 H81B 109.6 . .
C82 C81 H81B 109.6 . .
H81A C81 H81B 108.1 . .
N59 C77 H77A 109.5 . .
N59 C77 H77B 109.5 . .
H77A C77 H77B 109.5 . .
N59 C77 H77C 109.5 . .
H77A C77 H77C 109.5 . .
H77B C77 H77C 109.5 . .
N59 C80 C79 114(6) . .
N59 C80 H80A 108.8 . .
C79 C80 H80A 108.8 . .
N59 C80 H80B 108.8 . .
C79 C80 H80B 108.8 . .
H80A C80 H80B 107.7 . .
N58 C79 C80 109(5) . .
N58 C79 H79A 109.9 . .
C80 C79 H79A 109.9 . .
N58 C79 H79B 109.9 . .
C80 C79 H79B 109.9 . .
H79A C79 H79B 108.3 . .
N58 C76 H76A 109.5 . .
N58 C76 H76B 109.5 . .
H76A C76 H76B 109.5 . .
N58 C76 H76C 109.5 . .
H76A C76 H76C 109.5 . .
H76B C76 H76C 109.5 . .
N58 C84 C83 107(4) . .
N58 C84 H84A 110.4 . .
C83 C84 H84A 110.4 . .
N58 C84 H84B 110.4 . .
C83 C84 H84B 110.4 . .
H84A C84 H84B 108.6 . .
N60 C83 C84 114(4) . .
N60 C83 H83A 108.7 . .
C84 C83 H83A 108.7 . .
N60 C83 H83B 108.7 . .
C84 C83 H83B 108.7 . .
H83A C83 H83B 107.6 . .
N66 C96 H96A 109.5 . .
N66 C96 H96B 109.5 . .
H96A C96 H96B 109.5 . .
N66 C96 H96C 109.5 . .
H96A C96 H96C 109.5 . .
H96B C96 H96C 109.5 . .
C99 C100 N66 122(6) . .
C99 C100 H10N 106.8 . .
N66 C100 H10N 106.8 . .
C99 C100 H10P 106.8 . .
N66 C100 H10P 106.8 . .
H10N C100 H10P 106.7 . .
C100 C99 N65 123(6) . .
C100 C99 H99A 106.6 . .
N65 C99 H99A 106.6 . .
C100 C99 H99B 106.6 . .
N65 C99 H99B 106.6 . .
H99A C99 H99B 106.6 . .
N65 C95 H95A 109.5 . .
N65 C95 H95B 109.5 . .
H95A C95 H95B 109.5 . .
N65 C95 H95C 109.5 . .
H95A C95 H95C 109.5 . .
H95B C95 H95C 109.5 . .
C97 C98 N65 125(7) . .
C97 C98 H98A 106.1 . .
N65 C98 H98A 106.1 . .
C97 C98 H98B 106.1 . .
N65 C98 H98B 106.1 . .
H98A C98 H98B 106.3 . .
C98 C97 N64 113(6) . .
C98 C97 H97A 108.9 . .
N64 C97 H97A 108.9 . .
C98 C97 H97B 108.9 . .
N64 C97 H97B 108.9 . .
H97A C97 H97B 107.7 . .
N64 C94 H94A 109.5 . .
N64 C94 H94B 109.5 . .
H94A C94 H94B 109.5 . .
N64 C94 H94C 109.5 . .
H94A C94 H94C 109.5 . .
H94B C94 H94C 109.5 . .
C101 C102 N64 107(5) . .
C101 C102 H10R 110.2 . .
N64 C102 H10R 110.2 . .
C101 C102 H10S 110.2 . .
N64 C102 H10S 110.2 . .
H10R C102 H10S 108.5 . .
N66 C101 C102 127(6) . .
N66 C101 H10T 105.5 . .
C102 C101 H10T 105.5 . .
N66 C101 H10U 105.5 . .
C102 C101 H10U 105.5 . .
H10T C101 H10U 106.1 . .
N63 C92 C93 116(6) . .
N63 C92 H92A 108.2 . .
C93 C92 H92A 108.2 . .
N63 C92 H92B 108.2 . .
C93 C92 H92B 108.2 . .
H92A C92 H92B 107.4 . .
N61 C93 C92 110(6) . .
N61 C93 H93A 109.6 . .
C92 C93 H93A 109.6 . .
N61 C93 H93B 109.6 . .
C92 C93 H93B 109.6 . .
H93A C93 H93B 108.1 . .
N61 C85 H85A 109.5 . .
N61 C85 H85B 109.5 . .
H85A C85 H85B 109.5 . .
N61 C85 H85C 109.5 . .
H85A C85 H85C 109.5 . .
H85B C85 H85C 109.5 . .
N61 C88 C89 127(10) . .
N61 C88 H88A 105.5 . .
C89 C88 H88A 105.5 . .
N61 C88 H88B 105.5 . .
C89 C88 H88B 105.5 . .
H88A C88 H88B 106.1 . .
C88 C89 N62 96(8) . .
C88 C89 H89A 112.5 . .
N62 C89 H89A 112.5 . .
C88 C89 H89B 112.5 . .
N62 C89 H89B 112.5 . .
H89A C89 H89B 110 . .
C91 C90 N62 123(9) . .
C91 C90 H90A 106.6 . .
N62 C90 H90A 106.6 . .
C91 C90 H90B 106.6 . .
N62 C90 H90B 106.6 . .
H90A C90 H90B 106.6 . .
C90 C91 N63 107(7) . .
C90 C91 H91A 110.3 . .
N63 C91 H91A 110.3 . .
C90 C91 H91B 110.3 . .
N63 C91 H91B 110.3 . .
H91A C91 H91B 108.6 . .
N63 C87 H87A 109.5 . .
N63 C87 H87B 109.5 . .
H87A C87 H87B 109.5 . .
N63 C87 H87C 109.5 . .
H87A C87 H87C 109.5 . .
H87B C87 H87C 109.5 . .
N62 C86 H86A 109.5 . .
N62 C86 H86B 109.5 . .
H86A C86 H86B 109.5 . .
N62 C86 H86C 109.5 . .
H86A C86 H86C 109.5 . .
H86B C86 H86C 109.5 . .
N57 C69 H69A 109.5 . .
N57 C69 H69B 109.5 . .
H69A C69 H69B 109.5 . .
N57 C69 H69C 109.5 . .
H69A C69 H69C 109.5 . .
H69B C69 H69C 109.5 . .
N55 C67 H67A 109.5 . .
N55 C67 H67B 109.5 . .
H67A C67 H67B 109.5 . .
N55 C67 H67C 109.5 . .
H67A C67 H67C 109.5 . .
H67B C67 H67C 109.5 . .
N57 C74 C75 115(10) . .
N57 C74 H74A 108.5 . .
C75 C74 H74A 108.5 . .
N57 C74 H74B 108.5 . .
C75 C74 H74B 108.5 . .
H74A C74 H74B 107.5 . .
C74 C75 N55 103(10) . .
C74 C75 H75A 111.2 . .
N55 C75 H75A 111.2 . .
C74 C75 H75B 111.2 . .
N55 C75 H75B 111.2 . .
H75A C75 H75B 109.1 . .
N57 C73 C72 119(6) . .
N57 C73 H73A 107.6 . .
C72 C73 H73A 107.6 . .
N57 C73 H73B 107.6 . .
C72 C73 H73B 107.6 . .
H73A C73 H73B 107 . .
N56 C72 C73 111(6) . .
N56 C72 H72A 109.3 . .
C73 C72 H72A 109.4 . .
N56 C72 H72B 109.3 . .
C73 C72 H72B 109.3 . .
H72A C72 H72B 108 . .
N56 C71 C70 148(8) . .
N56 C71 H71A 99.8 . .
C70 C71 H71A 99.8 . .
N56 C71 H71B 99.8 . .
C70 C71 H71B 99.8 . .
H71A C71 H71B 104.1 . .
N55 C70 C71 94(7) . .
N55 C70 H70A 112.9 . .
C71 C70 H70A 112.9 . .
N55 C70 H70B 112.9 . .
C71 C70 H70B 112.9 . .
H70A C70 H70B 110.3 . .
N56 C68 H68A 109.5 . .
N56 C68 H68B 109.5 . .
H68A C68 H68B 109.5 . .
N56 C68 H68C 109.5 . .
H68A C68 H68C 109.5 . .
H68B C68 H68C 109.5 . .
N16 C16 Re2 172(6) . .
C134 O134 C135 58(8) . .
O134 C134 C135 74(7) . .
O135 C135 C134 94(10) . .
O135 C135 O134 136(10) . .
C134 C135 O134 47(6) . .
C141 C142 O142 160(10) . .
C125 O125 C126 96(10) . .
O132 C132 C131 160(10) . .
O126 C126 O125 142(10) . .
O131 C131 C132 168(10) . .
C142 C141 O141 158(10) . .
O133 C133 O138 167(10) . .
C144 O144 O145 97(10) . .
O144 C144 O143 162(10) . .
O144 C144 C143 131(10) . .
O143 C144 C143 44(3) . .
C143 O143 C144 73(7) . .
O143 C143 C144 63(6) . .
C139 C138 O138 147(10) . .
C138 C139 O139 126(10) . .
C138 O138 C133 152(10) . .

loop_
_geom_bond_atom_site_label_1
_geom_bond_atom_site_label_2
_geom_bond_distance
_geom_bond_site_symmetry_2
Re1 C6 2.04(6) .
Re1 C5 2.07(4) .
Re1 C3 2.09(5) .
Re1 C2 2.093(10) .
Re1 C4 2.11(3) .
Re1 C1 2.11(2) .
Re1 C8 2.12(5) .
Re1 C7 2.16(6) .
Re6 C48 2.04(5) .
Re6 C47 2.04(4) .
Re6 C43 2.08(4) .
Re6 C41 2.09(3) .
Re6 C44 2.09(3) .
Re6 C45 2.09(4) .
Re6 C42 2.13(3) .
Re6 C46 2.19(5) .
Re5 C33 1.98(3) .
Re5 C37 2.02(3) .
Re5 C39 2.02(3) .
Re5 C38 2.07(5) .
Re5 C35 2.09(3) .
Re5 C36 2.10(4) .
Re5 C40 2.10(6) .
Re5 C34 2.11(4) .
Re4 C27 2.03(5) .
Re4 C25 2.04(3) .
Re4 C29 2.10(4) .
Re4 C26 2.11(3) .
Re4 C28 2.12(4) .
Re4 C30 2.15(4) .
Re4 C32 2.16(5) .
Re4 C31 2.38(5) .
Re2 C12 1.81(4) .
Re2 C14 2.00(4) .
Re2 C10 2.09(4) .
Re2 C9 2.09(4) .
Re2 C11 2.14(4) .
Re2 C15 2.15(3) .
Re2 C16 2.18(6) .
Re2 C13 2.19(6) .
Re3 C22 1.66(8) .
Re3 C23 1.92(6) .
Re3 C19 2.09(4) .
Re3 C24 2.11(5) .
Re3 C17 2.13(3) .
Re3 C20 2.13(3) .
Re3 C21 2.14(3) .
Re3 C18 2.16(3) .
Fe6 N41 1.87(3) 2_675
Fe6 N41 1.87(3) .
Fe6 N25 1.90(2) 2_675
Fe6 N25 1.90(2) .
Fe6 N33 1.95(2) .
Fe6 N33 1.95(2) 2_675
Fe1 N9 1.89(3) .
Fe1 N9 1.89(3) 2_766
Fe1 N1 1.92(2) 2_766
Fe1 N1 1.92(2) .
Fe1 N17 1.94(3) 2_766
Fe1 N17 1.94(3) .
Fe9 N26 1.94(3) .
Fe9 N37 1.95(3) 2_675
Fe9 N43 1.97(3) .
Fe9 N67 2.03(3) .
Fe9 N68 2.04(4) .
Fe9 N69 2.08(3) .
Fe10 N31 1.82(4) 2_675
Fe10 N36 1.98(3) .
Fe10 N44 2.00(3) .
Fe10 N72 2.05(3) .
Fe10 N70 2.08(4) .
Fe10 N71 2.11(4) .
Fe3 N11 1.85(3) .
Fe3 N21 1.92(2) 2_766
Fe3 N54 1.92(6) .
Fe3 N4 1.95(3) .
Fe3 N53 2.06(3) .
Fe3 N52 2.07(3) .
Fe4 N5 2.02(4) 2_766
Fe4 N57 2.12(4) .
Fe4 N56 2.07(5) .
Fe4 N19 2.07(3) .
Fe4 N55 2.07(4) .
Fe4 N12 2.20(3) .
Fe7 N61 2.06(6) .
Fe7 N35 2.07(3) .
Fe7 N42 2.08(3) .
Fe7 N63 2.09(4) .
Fe7 N27 2.13(3) .
Fe7 N62 2.15(5) .
Fe8 N28 1.91(3) .
Fe8 N34 1.97(3) .
Fe8 N64 2.00(4) .
Fe8 N45 2.01(3) 2_675
Fe8 N66 2.11(3) .
Fe8 N65 2.12(4) .
Fe5 N15 1.96(3) 2_766
Fe5 N3 1.96(3) .
Fe5 N18 2.04(3) .
Fe5 N59 2.10(5) .
Fe5 N60 2.10(3) .
Fe5 N58 2.10(3) .
Fe2 N2 1.935(17) .
Fe2 N20 1.98(3) .
Fe2 N10 1.99(3) .
Fe2 N49 2.00(5) .
Fe2 N51 2.07(3) .
Fe2 N50 2.11(4) .
N23 C23 1.21(6) .
N24 C24 1.18(5) .
N22 C22 1.46(7) .
N19 C19 1.12(4) .
N17 C17 1.05(3) .
N20 C20 1.11(4) .
N18 C18 1.10(4) .
N12 C12 1.32(4) .
N14 C14 1.19(2) .
N10 C10 1.17(4) .
N11 C11 1.16(4) .
N13 C13 1.09(6) .
N5 C5 1.20(4) .
N5 Fe4 2.02(4) 2_766
N21 C21 1.11(3) .
N21 Fe3 1.92(2) 2_766
N3 C3 1.20(5) .
N8 C8 1.16(5) .
N7 C7 1.15(6) .
N6 C6 1.17(7) .
N4 C4 1.12(4) .
N1 C1 1.09(3) .
N2 C2 1.196(10) .
N15 C15 1.15(4) .
N15 Fe5 1.96(3) 2_766
N9 C9 1.13(4) .
N47 C47 1.20(2) .
N46 C46 1.06(5) .
N48 C48 1.18(5) .
N45 C45 1.11(4) .
N45 Fe8 2.01(3) 2_675
N44 C44 1.15(4) .
N41 C41 1.17(4) .
N42 C42 1.09(4) .
N43 C43 1.16(4) .
N36 C36 1.15(4) .
N39 C39 1.205(19) .
N38 C38 1.21(5) .
N40 C40 1.16(6) .
N34 C34 1.13(4) .
N35 C35 1.18(4) .
N29 C29 1.16(4) .
N30 C30 1.15(5) .
N32 C32 1.11(5) .
N28 C28 1.18(4) .
N25 C25 1.170(18) .
N26 C26 1.13(3) .
N27 C27 1.16(5) .
N33 C33 1.20(3) .
N31 C31 1.02(4) .
N31 Fe10 1.82(4) 2_675
N70 C112 1.38(6) .
N70 C120 1.41(2) .
N70 C115 1.61(7) .
N71 C113 1.45(6) .
N71 C116 1.43(5) .
N71 C117 1.55(6) .
N72 C114 1.41(6) .
N72 C118 1.49(7) .
N72 C119 1.47(6) .
N37 C37 1.23(3) .
N37 Fe9 1.95(3) 2_675
N69 C105 1.42(4) .
N69 C109 1.45(5) .
N69 C110 1.49(5) .
N68 C104 1.43(5) .
N68 C108 1.50(5) .
N68 C107 1.53(5) .
N67 C103 1.48(5) .
N67 C106 1.48(5) .
N67 C111 1.52(5) .
N50 C56 1.37(6) .
N50 C50 1.43(5) .
N50 C55 1.46(6) .
N49 C49 1.41(5) .
N49 C57 1.44(6) .
N49 C52 1.58(7) .
N51 C53 1.39(2) .
N51 C54 1.48(7) .
N51 C51 1.51(5) .
N53 C62 1.43(5) .
N53 C59 1.49(5) .
N53 C63 1.50(6) .
N52 C66 1.39(5) .
N52 C61 1.53(5) .
N52 C58 1.60(5) .
N54 C60 1.49(7) .
N54 C65 1.47(6) .
N54 C64 1.53(6) .
N58 C84 1.46(6) .
N58 C79 1.47(6) .
N58 C76 1.48(5) .
N59 C80 1.40(7) .
N59 C77 1.47(6) .
N59 C81 1.47(6) .
N60 C82 1.37(5) .
N60 C83 1.44(5) .
N60 C78 1.44(5) .
N64 C97 1.46(6) .
N64 C94 1.47(5) .
N64 C102 1.53(6) .
N65 C95 1.45(6) .
N65 C98 1.48(7) .
N65 C99 1.51(7) .
N66 C101 1.35(6) .
N66 C100 1.44(6) .
N66 C96 1.46(5) .
N62 C86 1.43(7) .
N62 C90 1.48(9) .
N62 C89 1.64(11) .
N61 C93 1.39(4) .
N61 C85 1.42(7) .
N61 C88 1.44(10) .
N63 C92 1.41(4) .
N63 C87 1.44(2) .
N63 C91 1.55(5) .
N56 C68 1.399(10) .
N56 C72 1.41(2) .
N56 C71 1.45(2) .
N57 C74 1.57(11) .
N57 C69 1.37(6) .
N57 C73 1.56(9) .
N55 C70 1.399(10) .
N55 C67 1.47(5) .
N55 C75 1.60(13) .
C114 H11A 0.98 .
C114 H11B 0.98 .
C114 H11C 0.98 .
C119 C120 1.39(3) .
C119 H11D 0.99 .
C119 H11E 0.99 .
C120 H12A 0.99 .
C120 H12B 0.99 .
C118 C117 1.34(8) .
C118 H11F 0.99 .
C118 H11G 0.99 .
C117 H11H 0.99 .
C117 H11I 0.99 .
C115 C116 1.29(7) .
C115 H11J 0.99 .
C115 H11K 0.99 .
C116 H11L 0.99 .
C116 H11M 0.99 .
C112 H11N 0.98 .
C112 H11O 0.98 .
C112 H11P 0.98 .
C105 H10A 0.98 .
C105 H10B 0.98 .
C105 H10C 0.98 .
C103 H10D 0.98 .
C103 H10E 0.98 .
C103 H10F 0.98 .
C106 C107 1.42(6) .
C106 H10G 0.99 .
C106 H10H 0.99 .
C107 H10I 0.99 .
C107 H10J 0.99 .
C104 H10K 0.98 .
C104 H10L 0.98 .
C104 H10M 0.98 .
C111 C110 1.48(6) .
C111 H11W 0.99 .
C111 H11Z 0.99 .
C110 H11T 0.99 .
C110 H11U 0.99 .
C113 H11Q 0.98 .
C113 H11R 0.98 .
C113 H11S 0.98 .
C109 C108 1.41(5) .
C109 H10W 0.99 .
C109 H10Z 0.99 .
C108 H10O 0.99 .
C108 H10Q 0.99 .
C52 C53 1.42(8) .
C52 H52A 0.99 .
C52 H52B 0.99 .
C53 H53A 0.99 .
C53 H53B 0.99 .
C49 H49A 0.98 .
C49 H49B 0.98 .
C49 H49C 0.98 .
C51 H51A 0.98 .
C51 H51B 0.98 .
C51 H51C 0.98 .
C54 C55 1.51(8) .
C54 H54A 0.99 .
C54 H54B 0.99 .
C55 H55A 0.99 .
C55 H55B 0.99 .
C50 H50A 0.98 .
C50 H50B 0.98 .
C50 H50C 0.98 .
C56 C57 1.36(8) .
C56 H56A 0.99 .
C56 H56B 0.99 .
C57 H57A 0.99 .
C57 H57B 0.99 .
C58 H58A 0.98 .
C58 H58B 0.98 .
C58 H58C 0.98 .
C66 C65 1.32(6) .
C66 H66A 0.99 .
C66 H66B 0.99 .
C65 H65A 0.99 .
C65 H65B 0.99 .
C60 H60A 0.98 .
C60 H60B 0.98 .
C60 H60C 0.98 .
C64 C63 1.46(6) .
C64 H64A 0.99 .
C64 H64B 0.99 .
C63 H63A 0.99 .
C63 H63B 0.99 .
C59 H59A 0.98 .
C59 H59B 0.98 .
C59 H59C 0.98 .
C62 C61 1.62(6) .
C62 H62A 0.99 .
C62 H62B 0.99 .
C61 H61A 0.99 .
C61 H61B 0.99 .
C78 H78A 0.98 .
C78 H78B 0.98 .
C78 H78C 0.98 .
C82 C81 1.55(6) .
C82 H82A 0.99 .
C82 H82B 0.99 .
C81 H81A 0.99 .
C81 H81B 0.99 .
C77 H77A 0.98 .
C77 H77B 0.98 .
C77 H77C 0.98 .
C80 C79 1.49(7) .
C80 H80A 0.99 .
C80 H80B 0.99 .
C79 H79A 0.99 .
C79 H79B 0.99 .
C76 H76A 0.98 .
C76 H76B 0.98 .
C76 H76C 0.98 .
C84 C83 1.56(6) .
C84 H84A 0.99 .
C84 H84B 0.99 .
C83 H83A 0.99 .
C83 H83B 0.99 .
C96 H96A 0.98 .
C96 H96B 0.98 .
C96 H96C 0.98 .
C100 C99 1.33(7) .
C100 H10N 0.99 .
C100 H10P 0.99 .
C99 H99A 0.99 .
C99 H99B 0.99 .
C95 H95A 0.98 .
C95 H95B 0.98 .
C95 H95C 0.98 .
C98 C97 1.40(2) .
C98 H98A 0.99 .
C98 H98B 0.99 .
C97 H97A 0.99 .
C97 H97B 0.99 .
C94 H94A 0.98 .
C94 H94B 0.98 .
C94 H94C 0.98 .
C102 C101 1.39(7) .
C102 H10R 0.99 .
C102 H10S 0.99 .
C101 H10T 0.99 .
C101 H10U 0.99 .
C92 C93 1.54(6) .
C92 H92A 0.99 .
C92 H92B 0.99 .
C93 H93A 0.99 .
C93 H93B 0.99 .
C85 H85A 0.98 .
C85 H85B 0.98 .
C85 H85C 0.98 .
C88 C89 1.57(11) .
C88 H88A 0.99 .
C88 H88B 0.99 .
C89 H89A 0.99 .
C89 H89B 0.99 .
C90 C91 1.401(10) .
C90 H90A 0.99 .
C90 H90B 0.99 .
C91 H91A 0.99 .
C91 H91B 0.99 .
C87 H87A 0.98 .
C87 H87B 0.98 .
C87 H87C 0.98 .
C86 H86A 0.98 .
C86 H86B 0.98 .
C86 H86C 0.98 .
C69 H69A 0.98 .
C69 H69B 0.98 .
C69 H69C 0.98 .
C67 H67A 0.98 .
C67 H67B 0.98 .
C67 H67C 0.98 .
C74 C75 1.310(10) .
C74 H74A 0.99 .
C74 H74B 0.99 .
C75 H75A 0.99 .
C75 H75B 0.99 .
C73 C72 1.63(7) .
C73 H73A 0.99 .
C73 H73B 0.99 .
C72 H72A 0.99 .
C72 H72B 0.99 .
C71 C70 1.30(12) .
C71 H71A 0.99 .
C71 H71B 0.99 .
C70 H70A 0.99 .
C70 H70B 0.99 .
C68 H68A 0.98 .
C68 H68B 0.98 .
C68 H68C 0.98 .
N16 C16 1.17(6) .
O126 C126 1.42(5) .
O133 C133 1.46(5) .
O141 C141 1.45(5) .
O128 C128 1.40(13) .
C129 O129 1.48(5) .
C130 O130 1.45(5) .
O134 C134 1.45(5) .
O134 C135 1.9(2) .
O132 C132 1.46(5) .
C140 O140 1.53(13) .
C121 O121 1.45(5) .
O124 C124 1.47(5) .
O142 C142 1.55(2) .
O145 O144 1.53(5) .
C134 C135 1.7(2) .
C135 O135 1.45(5) .
C137 O137 1.44(5) .
C136 O136 1.45(5) .
C123 O123 1.43(5) .
C142 C141 1.2(2) .
O125 C125 1.47(5) .
O125 C126 1.55(15) .
C132 C131 1.76(18) .
O131 C131 1.45(5) .
C133 O138 1.47(17) .
O127 C127 1.42(5) .
O144 C144 1.450(10) .
C144 O143 1.85(15) .
C144 C143 1.97(17) .
O143 C143 1.440(2) .
C138 C139 0.98(4) .
C138 O138 1.45(5) .
C139 O139 1.46(5) .
O122 C122 1.430(10) .
O12A C12A 1.429(10) .

loop_
_geom_torsion_atom_site_label_1
_geom_torsion_atom_site_label_2
_geom_torsion_atom_site_label_3
_geom_torsion_atom_site_label_4
_geom_torsion
C114 N72 C119 C120 150(6)
C118 N72 C119 C120 -96(7)
Fe10 N72 C119 C120 29(7)
N72 C119 C120 N70 -18(11)
C112 N70 C120 C119 -126(8)
C115 N70 C120 C119 109(9)
Fe10 N70 C120 C119 -3(9)
C114 N72 C118 C117 -127(6)
C119 N72 C118 C117 116(6)
Fe10 N72 C118 C117 -6(7)
N72 C118 C117 N71 -22(9)
C113 N71 C117 C118 149(6)
C116 N71 C117 C118 -84(9)
Fe10 N71 C117 C118 36(7)
C112 N70 C115 C116 151(7)
C120 N70 C115 C116 -81(9)
Fe10 N70 C115 C116 31(8)
N70 C115 C116 N71 -16(12)
C113 N71 C116 C115 -126(9)
C117 N71 C116 C115 109(10)
Fe10 N71 C116 C115 -8(10)
C103 N67 C106 C107 167(4)
C111 N67 C106 C107 -74(5)
Fe9 N67 C106 C107 45(5)
N67 C106 C107 N68 -43(6)
C104 N68 C107 C106 -104(5)
C108 N68 C107 C106 128(5)
Fe9 N68 C107 C106 19(5)
C103 N67 C111 C110 -105(5)
C106 N67 C111 C110 137(4)
Fe9 N67 C111 C110 22(5)
N67 C111 C110 N69 -49(5)
C105 N69 C110 C111 171(4)
C109 N69 C110 C111 -65(5)
Fe9 N69 C110 C111 50(4)
C105 N69 C109 C108 -102(4)
C110 N69 C109 C108 133(4)
Fe9 N69 C109 C108 20(4)
N69 C109 C108 N68 -47(5)
C104 N68 C108 C109 169(3)
C107 N68 C108 C109 -65(5)
Fe9 N68 C108 C109 47(4)
C49 N49 C52 C53 162(5)
C57 N49 C52 C53 -80(7)
Fe2 N49 C52 C53 41(6)
C54 N51 C53 C52 135(7)
C51 N51 C53 C52 -108(7)
Fe2 N51 C53 C52 15(9)
N49 C52 C53 N51 -37(9)
C53 N51 C54 C55 -76(7)
C51 N51 C54 C55 169(5)
Fe2 N51 C54 C55 46(6)
C56 N50 C55 C54 125(7)
C50 N50 C55 C54 -110(7)
Fe2 N50 C55 C54 14(8)
N51 C54 C55 N50 -40(9)
C50 N50 C56 C57 155(7)
C55 N50 C56 C57 -78(10)
Fe2 N50 C56 C57 40(9)
N50 C56 C57 N49 -31(11)
C49 N49 C57 C56 -122(6)
C52 N49 C57 C56 122(7)
Fe2 N49 C57 C56 2(7)
C61 N52 C66 C65 -130(5)
C58 N52 C66 C65 110(5)
Fe3 N52 C66 C65 -12(6)
N52 C66 C65 N54 33(7)
C60 N54 C65 C66 -167(5)
C64 N54 C65 C66 84(6)
Fe3 N54 C65 C66 -38(5)
C60 N54 C64 C63 112(5)
C65 N54 C64 C63 -139(5)
Fe3 N54 C64 C63 -21(6)
N54 C64 C63 N53 45(6)
C62 N53 C63 C64 68(6)
C59 N53 C63 C64 -170(4)
Fe3 N53 C63 C64 -47(5)
C59 N53 C62 C61 100(5)
C63 N53 C62 C61 -135(4)
Fe3 N53 C62 C61 -22(5)
C66 N52 C61 C62 67(5)
C58 N52 C61 C62 -167(3)
Fe3 N52 C61 C62 -52(4)
N53 C62 C61 N52 51(5)
C83 N60 C82 C81 -79(5)
C78 N60 C82 C81 162(4)
Fe5 N60 C82 C81 42(5)
C80 N59 C81 C82 125(5)
C77 N59 C81 C82 -118(5)
Fe5 N59 C81 C82 7(5)
N60 C82 C81 N59 -34(7)
C77 N59 C80 C79 171(5)
C81 N59 C80 C79 -70(7)
Fe5 N59 C80 C79 52(6)
C84 N58 C79 C80 135(5)
C76 N58 C79 C80 -107(5)
Fe5 N58 C79 C80 14(5)
N59 C80 C79 N58 -46(7)
C79 N58 C84 C83 -74(5)
C76 N58 C84 C83 165(4)
Fe5 N58 C84 C83 49(5)
C82 N60 C83 C84 132(5)
C78 N60 C83 C84 -110(4)
Fe5 N60 C83 C84 13(5)
N58 C84 C83 N60 -42(6)
C101 N66 C100 C99 -101(9)
C96 N66 C100 C99 128(8)
Fe8 N66 C100 C99 14(9)
N66 C100 C99 N65 0(14)
C95 N65 C99 C100 -139(8)
C98 N65 C99 C100 92(10)
Fe8 N65 C99 C100 -14(10)
C95 N65 C98 C97 142(7)
C99 N65 C98 C97 -86(8)
Fe8 N65 C98 C97 20(8)
N65 C98 C97 N64 -10(10)
C94 N64 C97 C98 -135(6)
C102 N64 C97 C98 116(6)
Fe8 N64 C97 C98 -8(7)
C97 N64 C102 C101 -105(6)
C94 N64 C102 C101 142(5)
Fe8 N64 C102 C101 17(6)
C100 N66 C101 C102 101(8)
C96 N66 C101 C102 -135(7)
Fe8 N66 C101 C102 -13(8)
N64 C102 C101 N66 -2(9)
C87 N63 C92 C93 -123(7)
C91 N63 C92 C93 128(7)
Fe7 N63 C92 C93 12(7)
C85 N61 C93 C92 167(5)
C88 N61 C93 C92 -82(9)
Fe7 N61 C93 C92 40(7)
N63 C92 C93 N61 -36(9)
C93 N61 C88 C89 129(10)
C85 N61 C88 C89 -120(11)
Fe7 N61 C88 C89 8(13)
N61 C88 C89 N62 -31(13)
C86 N62 C89 C88 158(7)
C90 N62 C89 C88 -83(9)
Fe7 N62 C89 C88 38(8)
C86 N62 C90 C91 -109(10)
C89 N62 C90 C91 137(10)
Fe7 N62 C90 C91 13(11)
N62 C90 C91 N63 -38(14)
C92 N63 C91 C90 -75(10)
C87 N63 C91 C90 163(9)
Fe7 N63 C91 C90 43(10)
C69 N57 C74 C75 -104(12)
C73 N57 C74 C75 140(9)
Fe4 N57 C74 C75 33(11)
N57 C74 C75 N55 -58(12)
C70 N55 C75 C74 -80(13)
C67 N55 C75 C74 173(11)
Fe4 N55 C75 C74 54(12)
C74 N57 C73 C72 -94(8)
C69 N57 C73 C72 130(7)
Fe4 N57 C73 C72 14(8)
C68 N56 C72 C73 -151(7)
C71 N56 C72 C73 78(8)
Fe4 N56 C72 C73 -23(7)
N57 C73 C72 N56 5(10)
C68 N56 C71 C70 114(17)
C72 N56 C71 C70 -131(14)
Fe4 N56 C71 C70 -16(16)
C67 N55 C70 C71 -152(7)
C75 N55 C70 C71 105(9)
Fe4 N55 C70 C71 -25(9)
N56 C71 C70 N55 31(19)
O134 C134 C135 O135 -158(14)
C134 O134 C135 O135 3E1(2)
C125 O125 C126 O126 13E1(3)
O132 C132 C131 O131 10E1(9)
O142 C142 C141 O141 -9E1(10)
O145 O144 C144 O143 -16E1(4)
O145 O144 C144 C143 135(15)
O144 C144 O143 C143 -8E1(4)
O138 C138 C139 O139 16E1(5)
C139 C138 O138 C133 9E1(9)
O133 C133 O138 C138 -15E1(8)
